data_4067692
loop_
_publ_author_name
'Brown, Neil J.'
'Collison, David'
'Edge, Ruth'
'Fitzgerald, Emma C.'
'Helliwell, Madeleine'
'Howard, Judith A. K.'
'Lancashire, Hannah N.'
'Low, Paul J.'
'McDouall, Joseph J. W.'
'Raftery, James'
'Smith, Charlene A.'
'Yufit, Dmitry S.'
'Whiteley, Mark W.'

_publ_contact_author
; 
    Madeleine Helliwell 
;
_publ_section_title
;
 Spectroscopic Properties and Electronic Structure of the
 Cycloheptatrienyl Molybdenum Alkynyl Complexes [Mo(C\\tb
 CR)(Ph2PCH2CH2PPh2)(\h-C7H7)]n+(n= 0 or 1; R =But, Fc, CO2Me, or
 C6H4-4-X, X = NH2, OMe, Me, H, CHO, CO2Me)
;
_journal_issue 5
_journal_name_full Organometallics
_journal_page_first 1261
_journal_paper_doi 10.1021/om901074b
_journal_volume 29
_journal_year 2010
_chemical_formula_sum 'C39.38 H41 B Cl0.75 F4 Mo P2'
_chemical_formula_weight 785.50
_chemical_name_systematic
; 
 ? 
;
_space_group_IT_number 61
_symmetry_cell_setting orthorhombic
_symmetry_space_group_name_Hall '-P 2ac 2ab'
_symmetry_space_group_name_H-M 'P b c a'
_atom_sites_solution_hydrogens geom
_atom_sites_solution_primary direct
_atom_sites_solution_secondary difmap
_audit_creation_method SHELXL-97
_cell_angle_alpha 90.00
_cell_angle_beta 90.00
_cell_angle_gamma 90.00
_cell_formula_units_Z 32
_cell_length_a 19.117(2)
_cell_length_b 27.208(4)
_cell_length_c 55.768(8)
_cell_measurement_reflns_used 959
_cell_measurement_temperature 100(2)
_cell_measurement_theta_max 23.56
_cell_measurement_theta_min 2.19
_cell_volume 29007(7)
_computing_cell_refinement 'Bruker SMART'
_computing_data_collection 'Bruker SMART'
_computing_data_reduction 'Bruker SAINT'
_computing_molecular_graphics 'Bruker SHELXTL'
_computing_publication_material 'Bruker SHELXTL'
_computing_structure_refinement 'SHELXL-97 (Sheldrick, 1997)'
_computing_structure_solution 'SHELXS-97 (Sheldrick, 1990)'
_diffrn_ambient_temperature 100(2)
_diffrn_measured_fraction_theta_full 0.999
_diffrn_measured_fraction_theta_max 0.999
_diffrn_measurement_device_type 'CCD area detector'
_diffrn_measurement_method 'phi and omega scans'
_diffrn_radiation_monochromator graphite
_diffrn_radiation_source 'fine-focus sealed tube'
_diffrn_radiation_type MoK\a
_diffrn_radiation_wavelength 0.71073
_diffrn_reflns_av_R_equivalents 0.2361
_diffrn_reflns_av_sigmaI/netI 0.2826
_diffrn_reflns_limit_h_max 19
_diffrn_reflns_limit_h_min -20
_diffrn_reflns_limit_k_max 28
_diffrn_reflns_limit_k_min -27
_diffrn_reflns_limit_l_max 58
_diffrn_reflns_limit_l_min -56
_diffrn_reflns_number 110282
_diffrn_reflns_theta_full 21.97
_diffrn_reflns_theta_max 21.97
_diffrn_reflns_theta_min 1.29
_exptl_absorpt_coefficient_mu 0.554
_exptl_absorpt_correction_type none
_exptl_crystal_colour brown
_exptl_crystal_density_diffrn 1.439
_exptl_crystal_density_method 'not measured'
_exptl_crystal_description plate
_exptl_crystal_F_000 12896
_exptl_crystal_size_max 0.50
_exptl_crystal_size_mid 0.40
_exptl_crystal_size_min 0.03
_refine_diff_density_max 0.584
_refine_diff_density_min -0.473
_refine_diff_density_rms 0.083
_refine_ls_extinction_method none
_refine_ls_goodness_of_fit_ref 0.782
_refine_ls_hydrogen_treatment constr
_refine_ls_matrix_type full
_refine_ls_number_parameters 1730
_refine_ls_number_reflns 17696
_refine_ls_number_restraints 1206
_refine_ls_restrained_S_all 0.783
_refine_ls_R_factor_all 0.1764
_refine_ls_R_factor_gt 0.0601
_refine_ls_shift/su_max 0.001
_refine_ls_shift/su_mean 0.000
_refine_ls_structure_factor_coef Fsqd
_refine_ls_weighting_details 'calc w=1/[\s^2^(Fo^2^)+(0.0286P)^2^+0.0000P] where P=(Fo^2^+2Fc^2^)/3'
_refine_ls_weighting_scheme calc
_refine_ls_wR_factor_gt 0.0998
_refine_ls_wR_factor_ref 0.1205
_reflns_number_gt 6643
_reflns_number_total 17696
_reflns_threshold_expression >2sigma(I)
_cod_data_source_file om901074b_si_002.cif
_cod_data_source_block s2856m_2b+
_cod_depositor_comments
;
The following automatic conversions were performed:

'_symmetry_cell_setting' value 'Orthorhombic' changed to
'orthorhombic' according to
/home/saulius/struct/CIF-dictionaries/cif_core.dic dictionary named
'cif_core.dic' version 2.4.1 from 2010-06-29.

Automatic conversion script
Id: cif_fix_values 1715 2011-07-08 13:25:40Z adriana 
;
_cod_original_cell_volume 29006(7)
_cod_original_sg_symbol_H-M Pbca
_cod_database_code 4067692

loop_
_symmetry_equiv_pos_as_xyz
'x, y, z'
'-x+1/2, -y, z+1/2'
'-x, y+1/2, -z+1/2'
'x+1/2, -y+1/2, -z'
'-x, -y, -z'
'x-1/2, y, -z-1/2'
'x, -y-1/2, z-1/2'
'-x-1/2, y-1/2, z'

loop_
_atom_site_label
_atom_site_type_symbol
_atom_site_fract_x
_atom_site_fract_y
_atom_site_fract_z
_atom_site_U_iso_or_equiv
_atom_site_adp_type
_atom_site_occupancy
_atom_site_symmetry_multiplicity
_atom_site_calc_flag
_atom_site_refinement_flags
Mo1 Mo 0.90062(5) 0.35176(4) 0.137038(17) 0.0290(3) Uani 1 1 d .
P1 P 0.89333(15) 0.43545(11) 0.11750(5) 0.0348(8) Uani 1 1 d .
P2 P 1.02859(14) 0.37629(11) 0.13577(5) 0.0312(8) Uani 1 1 d .
C1 C 0.9393(6) 0.2737(4) 0.1331(2) 0.048(3) Uani 1 1 d U
H1 H 0.9846 0.2593 0.1329 0.058 Uiso 1 1 calc R
C2 C 0.9101(6) 0.2780(4) 0.1561(2) 0.044(3) Uani 1 1 d U
H2 H 0.9369 0.2662 0.1693 0.053 Uiso 1 1 calc R
C3 C 0.8448(6) 0.2984(4) 0.16127(19) 0.043(3) Uani 1 1 d U
H3 H 0.8329 0.2993 0.1778 0.052 Uiso 1 1 calc R
C4 C 0.7932(5) 0.3180(4) 0.1455(2) 0.042(3) Uani 1 1 d U
H4 H 0.7503 0.3280 0.1525 0.051 Uiso 1 1 calc R
C5 C 0.7991(6) 0.3240(4) 0.1207(2) 0.042(3) Uani 1 1 d U
H5 H 0.7606 0.3398 0.1131 0.050 Uiso 1 1 calc R
C6 C 0.8534(6) 0.3102(4) 0.1054(2) 0.049(3) Uani 1 1 d U
H6 H 0.8467 0.3185 0.0890 0.059 Uiso 1 1 calc R
C7 C 0.9139(6) 0.2867(4) 0.1103(2) 0.048(3) Uani 1 1 d U
H7 H 0.9424 0.2782 0.0970 0.058 Uiso 1 1 calc R
C8 C 0.9022(5) 0.4013(4) 0.16518(17) 0.028(3) Uani 1 1 d U
C9 C 0.9064(5) 0.4323(4) 0.18048(19) 0.033(2) Uani 1 1 d U
C10 C 0.9123(6) 0.4722(4) 0.1991(2) 0.044(2) Uani 1 1 d U
C11 C 0.9532(5) 0.5162(4) 0.18812(18) 0.054(3) Uani 1 1 d U
H11A H 0.9988 0.5048 0.1823 0.082 Uiso 1 1 calc R
H11B H 0.9602 0.5415 0.2004 0.082 Uiso 1 1 calc R
H11C H 0.9265 0.5301 0.1747 0.082 Uiso 1 1 calc R
C12 C 0.9541(5) 0.4526(4) 0.22094(17) 0.045(3) Uani 1 1 d U
H12A H 0.9277 0.4261 0.2287 0.067 Uiso 1 1 calc R
H12B H 0.9616 0.4793 0.2324 0.067 Uiso 1 1 calc R
H12C H 0.9994 0.4400 0.2155 0.067 Uiso 1 1 calc R
C13 C 0.8403(5) 0.4898(4) 0.20791(19) 0.059(3) Uani 1 1 d U
H13A H 0.8141 0.5038 0.1944 0.088 Uiso 1 1 calc R
H13B H 0.8466 0.5149 0.2203 0.088 Uiso 1 1 calc R
H13C H 0.8144 0.4619 0.2146 0.088 Uiso 1 1 calc R
C14 C 0.8254(5) 0.4762(4) 0.12841(19) 0.036(2) Uani 1 1 d U
C15 C 0.8368(5) 0.5266(4) 0.13122(19) 0.043(3) Uani 1 1 d U
H15 H 0.8809 0.5405 0.1273 0.052 Uiso 1 1 calc R
C16 C 0.7836(5) 0.5561(4) 0.13976(19) 0.042(3) Uani 1 1 d U
H16 H 0.7920 0.5902 0.1422 0.051 Uiso 1 1 calc R
C17 C 0.7185(5) 0.5371(4) 0.14481(19) 0.042(3) Uani 1 1 d U
H17 H 0.6822 0.5577 0.1506 0.051 Uiso 1 1 calc R
C18 C 0.7070(5) 0.4874(4) 0.1413(2) 0.042(3) Uani 1 1 d U
H18 H 0.6622 0.4738 0.1445 0.051 Uiso 1 1 calc R
C19 C 0.7601(5) 0.4575(4) 0.13321(19) 0.038(2) Uani 1 1 d U
H19 H 0.7514 0.4234 0.1309 0.046 Uiso 1 1 calc R
C20 C 0.8889(6) 0.4412(4) 0.0855(2) 0.048(3) Uani 1 1 d U
C21 C 0.8626(6) 0.4835(4) 0.0743(2) 0.054(3) Uani 1 1 d U
H21 H 0.8431 0.5091 0.0837 0.065 Uiso 1 1 calc R
C22 C 0.8648(6) 0.4883(5) 0.0499(2) 0.068(3) Uani 1 1 d U
H22 H 0.8464 0.5171 0.0427 0.082 Uiso 1 1 calc R
C23 C 0.8932(6) 0.4521(5) 0.0355(2) 0.069(3) Uani 1 1 d U
H23 H 0.8941 0.4555 0.0186 0.083 Uiso 1 1 calc R
C24 C 0.9206(6) 0.4103(5) 0.0466(2) 0.063(3) Uani 1 1 d U
H24 H 0.9423 0.3856 0.0372 0.076 Uiso 1 1 calc R
C25 C 0.9166(5) 0.4047(5) 0.0705(2) 0.052(3) Uani 1 1 d U
H25 H 0.9331 0.3750 0.0775 0.062 Uiso 1 1 calc R
C26 C 0.9752(4) 0.4673(4) 0.12368(19) 0.036(3) Uani 1 1 d U
H26A H 0.9786 0.4972 0.1137 0.043 Uiso 1 1 calc R
H26B H 0.9769 0.4773 0.1407 0.043 Uiso 1 1 calc R
C27 C 1.0372(5) 0.4320(4) 0.11792(18) 0.033(3) Uani 1 1 d U
H27A H 1.0821 0.4484 0.1217 0.040 Uiso 1 1 calc R
H27B H 1.0370 0.4236 0.1006 0.040 Uiso 1 1 calc R
C28 C 1.0703(5) 0.3860(4) 0.16420(19) 0.029(2) Uani 1 1 d U
C29 C 1.1200(5) 0.4228(4) 0.16793(19) 0.039(2) Uani 1 1 d U
H29 H 1.1304 0.4455 0.1555 0.047 Uiso 1 1 calc R
C30 C 1.1548(5) 0.4264(4) 0.19026(19) 0.044(3) Uani 1 1 d U
H30 H 1.1882 0.4518 0.1927 0.052 Uiso 1 1 calc R
C31 C 1.1413(5) 0.3940(4) 0.20843(19) 0.038(2) Uani 1 1 d U
H31 H 1.1658 0.3957 0.2232 0.046 Uiso 1 1 calc R
C32 C 1.0911(5) 0.3590(4) 0.20447(18) 0.034(2) Uani 1 1 d U
H32 H 1.0801 0.3366 0.2170 0.040 Uiso 1 1 calc R
C33 C 1.0565(5) 0.3552(4) 0.18322(18) 0.031(2) Uani 1 1 d U
H33 H 1.0218 0.3304 0.1814 0.037 Uiso 1 1 calc R
C34 C 1.0891(5) 0.3352(4) 0.12052(18) 0.025(2) Uani 1 1 d U
C35 C 1.1424(4) 0.3114(4) 0.13277(18) 0.027(2) Uani 1 1 d U
H35 H 1.1466 0.3154 0.1496 0.033 Uiso 1 1 calc R
C36 C 1.1892(5) 0.2822(4) 0.12070(18) 0.030(2) Uani 1 1 d U
H36 H 1.2253 0.2660 0.1293 0.036 Uiso 1 1 calc R
C37 C 1.1843(5) 0.2759(4) 0.09613(18) 0.030(2) Uani 1 1 d U
H37 H 1.2180 0.2566 0.0878 0.036 Uiso 1 1 calc R
C38 C 1.1299(5) 0.2979(4) 0.08371(18) 0.030(2) Uani 1 1 d U
H38 H 1.1248 0.2929 0.0669 0.036 Uiso 1 1 calc R
C39 C 1.0833(5) 0.3270(4) 0.09602(18) 0.028(2) Uani 1 1 d U
H39 H 1.0460 0.3420 0.0875 0.034 Uiso 1 1 calc R
Mo2 Mo 0.84230(4) 0.24809(4) 0.301245(17) 0.0274(3) Uani 1 1 d .
P3 P 0.86042(14) 0.30890(11) 0.26791(5) 0.0290(8) Uani 1 1 d .
P4 P 0.95756(14) 0.21681(11) 0.28525(5) 0.0295(8) Uani 1 1 d .
C40 C 0.8922(6) 0.2677(4) 0.33730(18) 0.043(3) Uani 1 1 d U
H40 H 0.9382 0.2748 0.3428 0.051 Uiso 1 1 calc R
C41 C 0.8535(5) 0.3080(4) 0.33063(17) 0.040(2) Uani 1 1 d U
H41 H 0.8750 0.3392 0.3325 0.047 Uiso 1 1 calc R
C42 C 0.7832(5) 0.3076(4) 0.32098(18) 0.039(2) Uani 1 1 d U
H42 H 0.7659 0.3388 0.3160 0.046 Uiso 1 1 calc R
C43 C 0.7368(5) 0.2684(4) 0.31784(18) 0.034(2) Uani 1 1 d U
H43 H 0.6915 0.2760 0.3119 0.041 Uiso 1 1 calc R
C44 C 0.7510(5) 0.2188(4) 0.32271(18) 0.037(2) Uani 1 1 d U
H44 H 0.7133 0.1969 0.3197 0.044 Uiso 1 1 calc R
C45 C 0.8101(5) 0.1970(4) 0.33110(17) 0.036(2) Uani 1 1 d U
H45 H 0.8074 0.1624 0.3331 0.044 Uiso 1 1 calc R
C46 C 0.8747(5) 0.2182(4) 0.33724(18) 0.040(2) Uani 1 1 d U
H46 H 0.9107 0.1961 0.3419 0.048 Uiso 1 1 calc R
C47 C 0.8066(5) 0.2093(4) 0.27162(18) 0.026(3) Uani 1 1 d U
C48 C 0.7828(5) 0.1881(4) 0.25437(19) 0.030(2) Uani 1 1 d U
C49 C 0.7545(5) 0.1659(4) 0.2325(2) 0.038(2) Uani 1 1 d U
C50 C 0.7927(5) 0.1176(4) 0.2254(2) 0.063(4) Uani 1 1 d U
H50A H 0.8423 0.1246 0.2226 0.094 Uiso 1 1 calc R
H50B H 0.7717 0.1042 0.2108 0.094 Uiso 1 1 calc R
H50C H 0.7882 0.0936 0.2385 0.094 Uiso 1 1 calc R
C51 C 0.7595(6) 0.2025(4) 0.21151(17) 0.053(3) Uani 1 1 d U
H51A H 0.7344 0.2328 0.2157 0.080 Uiso 1 1 calc R
H51B H 0.7384 0.1879 0.1972 0.080 Uiso 1 1 calc R
H51C H 0.8087 0.2101 0.2083 0.080 Uiso 1 1 calc R
C52 C 0.6759(5) 0.1551(5) 0.23670(18) 0.062(4) Uani 1 1 d U
H52A H 0.6697 0.1396 0.2524 0.093 Uiso 1 1 calc R
H52B H 0.6588 0.1329 0.2242 0.093 Uiso 1 1 calc R
H52C H 0.6495 0.1859 0.2361 0.093 Uiso 1 1 calc R
C53 C 0.8833(5) 0.3717(4) 0.2775(2) 0.041(3) Uani 1 1 d U
C54 C 0.9431(6) 0.3794(4) 0.2896(2) 0.060(3) Uani 1 1 d U
H54 H 0.9747 0.3529 0.2919 0.072 Uiso 1 1 calc R
C55 C 0.9601(6) 0.4266(5) 0.2989(2) 0.067(3) Uani 1 1 d U
H55 H 1.0014 0.4316 0.3081 0.081 Uiso 1 1 calc R
C56 C 0.9152(6) 0.4648(5) 0.2944(2) 0.062(3) Uani 1 1 d U
H56 H 0.9262 0.4969 0.2999 0.074 Uiso 1 1 calc R
C57 C 0.8562(6) 0.4569(4) 0.2823(2) 0.056(3) Uani 1 1 d U
H57 H 0.8253 0.4837 0.2795 0.068 Uiso 1 1 calc R
C58 C 0.8391(6) 0.4111(4) 0.2739(2) 0.049(3) Uani 1 1 d U
H58 H 0.7964 0.4064 0.2655 0.059 Uiso 1 1 calc R
C59 C 0.7916(5) 0.3195(4) 0.24663(18) 0.029(2) Uani 1 1 d U
C60 C 0.8030(5) 0.3445(4) 0.22571(18) 0.034(2) Uani 1 1 d U
H60 H 0.8493 0.3549 0.2222 0.041 Uiso 1 1 calc R
C61 C 0.7502(5) 0.3556(4) 0.20918(19) 0.043(3) Uani 1 1 d U
H61 H 0.7609 0.3717 0.1945 0.052 Uiso 1 1 calc R
C62 C 0.6832(6) 0.3428(4) 0.2146(2) 0.043(3) Uani 1 1 d U
H62 H 0.6464 0.3507 0.2038 0.051 Uiso 1 1 calc R
C63 C 0.6683(6) 0.3187(4) 0.23566(18) 0.039(2) Uani 1 1 d U
H63 H 0.6215 0.3099 0.2395 0.046 Uiso 1 1 calc R
C64 C 0.7223(5) 0.3075(4) 0.25118(18) 0.032(2) Uani 1 1 d U
H64 H 0.7115 0.2907 0.2656 0.038 Uiso 1 1 calc R
C65 C 0.9318(4) 0.2851(4) 0.24900(16) 0.030(3) Uani 1 1 d U
H65A H 0.9126 0.2604 0.2378 0.036 Uiso 1 1 calc R
H65B H 0.9514 0.3124 0.2394 0.036 Uiso 1 1 calc R
C66 C 0.9899(4) 0.2618(4) 0.26371(16) 0.030(3) Uani 1 1 d U
H66A H 1.0154 0.2879 0.2724 0.036 Uiso 1 1 calc R
H66B H 1.0233 0.2455 0.2527 0.036 Uiso 1 1 calc R
C67 C 0.9569(5) 0.1581(4) 0.26986(18) 0.027(2) Uani 1 1 d U
C68 C 0.9935(5) 0.1495(4) 0.24905(18) 0.032(2) Uani 1 1 d U
H68 H 1.0181 0.1756 0.2414 0.038 Uiso 1 1 calc R
C69 C 0.9945(5) 0.1021(4) 0.23912(19) 0.035(2) Uani 1 1 d U
H69 H 1.0194 0.0965 0.2246 0.042 Uiso 1 1 calc R
C70 C 0.9602(5) 0.0639(4) 0.24994(18) 0.035(2) Uani 1 1 d U
H70 H 0.9629 0.0317 0.2433 0.042 Uiso 1 1 calc R
C71 C 0.9221(5) 0.0722(4) 0.27043(18) 0.034(2) Uani 1 1 d U
H71 H 0.8973 0.0460 0.2778 0.040 Uiso 1 1 calc R
C72 C 0.9200(5) 0.1192(4) 0.28026(19) 0.035(2) Uani 1 1 d U
H72 H 0.8929 0.1250 0.2943 0.042 Uiso 1 1 calc R
C73 C 1.0292(5) 0.2109(4) 0.3064(2) 0.036(2) Uani 1 1 d U
C74 C 1.0647(5) 0.2505(4) 0.31587(18) 0.039(2) Uani 1 1 d U
H74 H 1.0527 0.2827 0.3107 0.047 Uiso 1 1 calc R
C75 C 1.1169(5) 0.2451(4) 0.33262(18) 0.042(2) Uani 1 1 d U
H75 H 1.1418 0.2730 0.3382 0.051 Uiso 1 1 calc R
C76 C 1.1326(5) 0.1995(4) 0.34111(19) 0.046(3) Uani 1 1 d U
H76 H 1.1684 0.1954 0.3528 0.055 Uiso 1 1 calc R
C77 C 1.0963(5) 0.1595(4) 0.33263(19) 0.048(3) Uani 1 1 d U
H77 H 1.1068 0.1276 0.3386 0.057 Uiso 1 1 calc R
C78 C 1.0448(5) 0.1654(4) 0.31554(19) 0.041(3) Uani 1 1 d U
H78 H 1.0198 0.1375 0.3100 0.049 Uiso 1 1 calc R
Mo3 Mo 0.39246(5) 0.60521(4) 0.100229(17) 0.0295(3) Uani 1 1 d .
P5 P 0.37215(14) 0.53771(11) 0.13016(5) 0.0311(8) Uani 1 1 d .
P6 P 0.51518(14) 0.57820(11) 0.10628(5) 0.0306(9) Uani 1 1 d .
C79 C 0.3976(6) 0.6699(4) 0.0735(2) 0.045(3) Uani 1 1 d U
H79 H 0.4198 0.6767 0.0587 0.054 Uiso 1 1 calc R
C80 C 0.4350(5) 0.6821(4) 0.0949(2) 0.040(3) Uani 1 1 d U
H80 H 0.4813 0.6939 0.0926 0.048 Uiso 1 1 calc R
C81 C 0.4130(5) 0.6789(4) 0.1187(2) 0.038(2) Uani 1 1 d U
H81 H 0.4458 0.6914 0.1299 0.046 Uiso 1 1 calc R
C82 C 0.3528(5) 0.6611(4) 0.1288(2) 0.040(3) Uani 1 1 d U
H82 H 0.3495 0.6621 0.1458 0.048 Uiso 1 1 calc R
C83 C 0.2951(5) 0.6415(4) 0.1161(2) 0.044(3) Uani 1 1 d U
H83 H 0.2584 0.6294 0.1260 0.052 Uiso 1 1 calc R
C84 C 0.2830(5) 0.6369(4) 0.0915(2) 0.045(3) Uani 1 1 d U
H84 H 0.2386 0.6246 0.0869 0.055 Uiso 1 1 calc R
C85 C 0.3308(6) 0.6488(4) 0.0727(2) 0.048(3) Uani 1 1 d U
H85 H 0.3146 0.6412 0.0570 0.058 Uiso 1 1 calc R
C86 C 0.4001(6) 0.5490(5) 0.0759(2) 0.065(4) Uani 1 1 d DU
C87 C 0.4039(7) 0.5152(5) 0.0626(3) 0.097(4) Uani 1 1 d DU
C88 C 0.4243(8) 0.4653(5) 0.0529(3) 0.136(4) Uani 1 1 d DU
C89 C 0.3686(8) 0.4276(6) 0.0456(3) 0.197(7) Uani 1 1 d DU
H89A H 0.3416 0.4178 0.0597 0.296 Uiso 1 1 calc R
H89B H 0.3914 0.3987 0.0386 0.296 Uiso 1 1 calc R
H89C H 0.3371 0.4423 0.0337 0.296 Uiso 1 1 calc R
C90 C 0.4581(10) 0.4732(7) 0.0271(3) 0.221(7) Uani 1 1 d DU
H90A H 0.4319 0.4986 0.0184 0.332 Uiso 1 1 calc R
H90B H 0.4564 0.4423 0.0181 0.332 Uiso 1 1 calc R
H90C H 0.5069 0.4837 0.0289 0.332 Uiso 1 1 calc R
C91 C 0.4801(8) 0.4264(6) 0.0651(3) 0.191(7) Uani 1 1 d DU
H91A H 0.4714 0.4245 0.0824 0.286 Uiso 1 1 calc R
H91B H 0.5280 0.4378 0.0623 0.286 Uiso 1 1 calc R
H91C H 0.4738 0.3938 0.0580 0.286 Uiso 1 1 calc R
C92 C 0.3274(5) 0.5533(4) 0.15777(19) 0.031(2) Uani 1 1 d U
C93 C 0.3600(5) 0.5803(4) 0.17558(18) 0.033(2) Uani 1 1 d U
H93 H 0.4081 0.5883 0.1740 0.039 Uiso 1 1 calc R
C94 C 0.3237(5) 0.5955(4) 0.19552(19) 0.032(2) Uani 1 1 d U
H94 H 0.3468 0.6147 0.2073 0.038 Uiso 1 1 calc R
C95 C 0.2543(5) 0.5833(4) 0.1986(2) 0.033(2) Uani 1 1 d U
H95 H 0.2299 0.5925 0.2127 0.040 Uiso 1 1 calc R
C96 C 0.2217(5) 0.5579(4) 0.18094(19) 0.034(2) Uani 1 1 d U
H96 H 0.1735 0.5502 0.1827 0.041 Uiso 1 1 calc R
C97 C 0.2561(5) 0.5426(4) 0.16053(19) 0.033(2) Uani 1 1 d U
H97 H 0.2316 0.5251 0.1484 0.040 Uiso 1 1 calc R
C98 C 0.3218(5) 0.4855(4) 0.1194(2) 0.037(3) Uani 1 1 d U
C99 C 0.2704(5) 0.4922(4) 0.10212(19) 0.041(3) Uani 1 1 d U
H99 H 0.2643 0.5240 0.0954 0.050 Uiso 1 1 calc R
C100 C 0.2278(5) 0.4545(4) 0.0945(2) 0.050(3) Uani 1 1 d U
H100 H 0.1927 0.4600 0.0827 0.060 Uiso 1 1 calc R
C101 C 0.2378(5) 0.4082(4) 0.1044(2) 0.051(3) Uani 1 1 d U
H101 H 0.2101 0.3815 0.0989 0.061 Uiso 1 1 calc R
C102 C 0.2868(6) 0.4005(4) 0.1218(2) 0.054(3) Uani 1 1 d U
H102 H 0.2920 0.3687 0.1287 0.065 Uiso 1 1 calc R
C103 C 0.3292(5) 0.4390(4) 0.1295(2) 0.046(3) Uani 1 1 d U
H103 H 0.3632 0.4335 0.1417 0.055 Uiso 1 1 calc R
C104 C 0.4568(4) 0.5140(4) 0.14044(18) 0.038(3) Uani 1 1 d U
H10A H 0.4718 0.5327 0.1548 0.045 Uiso 1 1 calc R
H10B H 0.4513 0.4791 0.1452 0.045 Uiso 1 1 calc R
C105 C 0.5138(5) 0.5176(4) 0.12121(18) 0.038(3) Uani 1 1 d U
H10C H 0.5059 0.4917 0.1090 0.045 Uiso 1 1 calc R
H10D H 0.5599 0.5115 0.1287 0.045 Uiso 1 1 calc R
C106 C 0.5693(5) 0.5692(4) 0.0799(2) 0.036(3) Uani 1 1 d U
C107 C 0.6221(5) 0.5338(4) 0.0799(2) 0.050(3) Uani 1 1 d U
H107 H 0.6283 0.5124 0.0932 0.060 Uiso 1 1 calc R
C108 C 0.6653(6) 0.5309(5) 0.0600(2) 0.063(3) Uani 1 1 d U
H108 H 0.7025 0.5077 0.0603 0.076 Uiso 1 1 calc R
C109 C 0.6574(6) 0.5598(5) 0.0397(2) 0.066(3) Uani 1 1 d U
H109 H 0.6868 0.5559 0.0260 0.079 Uiso 1 1 calc R
C110 C 0.6050(6) 0.5944(5) 0.0403(2) 0.063(3) Uani 1 1 d U
H110 H 0.5981 0.6157 0.0270 0.076 Uiso 1 1 calc R
C111 C 0.5621(5) 0.5980(5) 0.0604(2) 0.049(3) Uani 1 1 d U
H111 H 0.5260 0.6220 0.0604 0.059 Uiso 1 1 calc R
C112 C 0.5716(5) 0.6165(4) 0.12542(18) 0.024(2) Uani 1 1 d U
C113 C 0.6311(5) 0.6390(4) 0.11570(18) 0.031(2) Uani 1 1 d U
H113 H 0.6415 0.6354 0.0991 0.037 Uiso 1 1 calc R
C114 C 0.6740(5) 0.6661(4) 0.13004(19) 0.036(2) Uani 1 1 d U
H114 H 0.7138 0.6817 0.1233 0.043 Uiso 1 1 calc R
C115 C 0.6606(5) 0.6713(4) 0.15396(18) 0.033(2) Uani 1 1 d U
H115 H 0.6918 0.6891 0.1639 0.039 Uiso 1 1 calc R
C116 C 0.6010(5) 0.6502(4) 0.16338(18) 0.033(2) Uani 1 1 d U
H116 H 0.5906 0.6538 0.1799 0.040 Uiso 1 1 calc R
C117 C 0.5572(5) 0.6243(4) 0.14894(18) 0.030(2) Uani 1 1 d U
H117 H 0.5152 0.6113 0.1555 0.036 Uiso 1 1 calc R
Mo4 Mo 0.63217(5) 0.18695(4) 0.06212(2) 0.0502(3) Uani 1 1 d .
P7 P 0.50726(16) 0.19518(15) 0.04903(7) 0.0629(12) Uani 1 1 d .
P8 P 0.64106(19) 0.25200(17) 0.03114(8) 0.0930(16) Uani 1 1 d .
C118 C 0.7335(7) 0.2144(5) 0.0785(2) 0.069(3) Uani 1 1 d U
H118 H 0.7701 0.2351 0.0729 0.083 Uiso 1 1 calc R
C119 C 0.6757(7) 0.2384(5) 0.0906(2) 0.074(3) Uani 1 1 d U
H119 H 0.6799 0.2730 0.0925 0.089 Uiso 1 1 calc R
C120 C 0.6129(7) 0.2169(5) 0.1000(2) 0.077(3) Uani 1 1 d U
H120 H 0.5807 0.2388 0.1074 0.092 Uiso 1 1 calc R
C121 C 0.5945(7) 0.1690(5) 0.0996(2) 0.076(3) Uani 1 1 d U
H121 H 0.5491 0.1626 0.1057 0.091 Uiso 1 1 calc R
C122 C 0.6296(7) 0.1276(5) 0.0918(2) 0.068(3) Uani 1 1 d U
H122 H 0.6072 0.0970 0.0946 0.082 Uiso 1 1 calc R
C123 C 0.6933(6) 0.1259(5) 0.0804(2) 0.065(3) Uani 1 1 d U
H123 H 0.7083 0.0939 0.0759 0.078 Uiso 1 1 calc R
C124 C 0.7410(6) 0.1647(5) 0.0743(2) 0.066(3) Uani 1 1 d U
H124 H 0.7828 0.1550 0.0664 0.079 Uiso 1 1 calc R
C125 C 0.6301(6) 0.1438(5) 0.0316(2) 0.055(3) Uani 1 1 d U
C126 C 0.6277(6) 0.1217(5) 0.0136(2) 0.058(3) Uani 1 1 d U
C127 C 0.6265(7) 0.0953(5) -0.0100(2) 0.067(3) Uani 1 1 d U
C128 C 0.6163(7) 0.1252(5) -0.0311(2) 0.106(5) Uani 1 1 d U
H12D H 0.5742 0.1453 -0.0292 0.159 Uiso 1 1 calc R
H12E H 0.6109 0.1039 -0.0452 0.159 Uiso 1 1 calc R
H12F H 0.6570 0.1466 -0.0334 0.159 Uiso 1 1 calc R
C129 C 0.5641(6) 0.0590(5) -0.0094(2) 0.079(4) Uani 1 1 d U
H12G H 0.5227 0.0757 -0.0029 0.118 Uiso 1 1 calc R
H12H H 0.5759 0.0308 0.0008 0.118 Uiso 1 1 calc R
H12I H 0.5541 0.0475 -0.0257 0.118 Uiso 1 1 calc R
C130 C 0.6931(6) 0.0655(5) -0.0135(2) 0.091(4) Uani 1 1 d U
H13D H 0.6899 0.0468 -0.0285 0.136 Uiso 1 1 calc R
H13E H 0.6990 0.0428 0.0000 0.136 Uiso 1 1 calc R
H13F H 0.7334 0.0877 -0.0142 0.136 Uiso 1 1 calc R
C131 C 0.4576(9) 0.1404(7) 0.0437(3) 0.123(4) Uani 1 1 d U
C132 C 0.4708(9) 0.0992(6) 0.0546(3) 0.132(5) Uani 1 1 d U
H132 H 0.5142 0.0972 0.0628 0.158 Uiso 1 1 calc R
C133 C 0.4268(8) 0.0565(6) 0.0554(3) 0.147(5) Uani 1 1 d U
H13G H 0.4535 0.0275 0.0498 0.176 Uiso 1 1 calc R
H13H H 0.4121 0.0503 0.0721 0.176 Uiso 1 1 calc R
C134 C 0.3664(9) 0.0632(7) 0.0406(3) 0.152(5) Uani 1 1 d U
H134 H 0.3324 0.0378 0.0401 0.183 Uiso 1 1 calc R
C135 C 0.3550(9) 0.1049(7) 0.0270(4) 0.154(5) Uani 1 1 d U
H135 H 0.3166 0.1061 0.0162 0.185 Uiso 1 1 calc R
C136 C 0.3977(8) 0.1435(6) 0.0291(3) 0.140(4) Uani 1 1 d U
H136 H 0.3877 0.1730 0.0206 0.168 Uiso 1 1 calc R
C137 C 0.4507(4) 0.2286(3) 0.06982(13) 0.073(3) Uani 1 1 d GU
C138 C 0.4056(4) 0.2025(2) 0.08467(16) 0.069(3) Uani 1 1 d GU
H138 H 0.4019 0.1679 0.0832 0.083 Uiso 1 1 calc R
C139 C 0.3658(4) 0.2272(3) 0.10171(13) 0.076(3) Uani 1 1 d GU
H139 H 0.3350 0.2094 0.1119 0.091 Uiso 1 1 calc R
C140 C 0.3712(4) 0.2780(3) 0.10390(13) 0.077(3) Uani 1 1 d GU
H140 H 0.3440 0.2949 0.1156 0.093 Uiso 1 1 calc R
C141 C 0.4163(5) 0.3040(2) 0.08905(17) 0.100(3) Uani 1 1 d GU
H141 H 0.4199 0.3387 0.0906 0.120 Uiso 1 1 calc R
C142 C 0.4560(4) 0.2794(3) 0.07201(14) 0.099(3) Uani 1 1 d GU
H142 H 0.4869 0.2972 0.0619 0.118 Uiso 1 1 calc R
C143 C 0.5045(6) 0.2313(7) 0.0216(3) 0.124(6) Uani 1 1 d U
H143 H 0.4669 0.2275 0.0106 0.148 Uiso 1 1 calc R
C144 C 0.5560(6) 0.2635(7) 0.0170(3) 0.140(6) Uani 1 1 d U
H144 H 0.5487 0.2911 0.0069 0.167 Uiso 1 1 calc R
C145 C 0.6667(10) 0.3137(7) 0.0427(4) 0.155(5) Uani 1 1 d U
H145 H 0.6482 0.3327 0.0287 0.186 Uiso 1 1 calc R
C146 C 0.6199(10) 0.3367(8) 0.0611(4) 0.167(5) Uani 1 1 d U
H146 H 0.5736 0.3241 0.0619 0.200 Uiso 1 1 calc R
C147 C 0.6374(10) 0.3783(7) 0.0790(4) 0.168(5) Uani 1 1 d U
H147 H 0.6103 0.3883 0.0924 0.201 Uiso 1 1 calc R
C148 C 0.7001(10) 0.3980(8) 0.0717(4) 0.156(5) Uani 1 1 d U
H148 H 0.7147 0.4277 0.0791 0.188 Uiso 1 1 calc R
C149 C 0.7476(9) 0.3765(7) 0.0528(4) 0.153(5) Uani 1 1 d U
H14A H 0.7523 0.4015 0.0400 0.183 Uiso 1 1 calc R
H14B H 0.7943 0.3729 0.0603 0.183 Uiso 1 1 calc R
C150 C 0.7316(10) 0.3288(8) 0.0407(4) 0.154(5) Uani 1 1 d U
H150 H 0.7659 0.3107 0.0321 0.184 Uiso 1 1 calc R
C151 C 0.6977(9) 0.2441(6) 0.0066(3) 0.109(4) Uani 1 1 d U
C152 C 0.6915(9) 0.2675(6) -0.0142(3) 0.112(4) Uani 1 1 d U
H152 H 0.6536 0.2893 -0.0169 0.134 Uiso 1 1 calc R
C153 C 0.7419(9) 0.2594(6) -0.0320(3) 0.115(4) Uani 1 1 d U
H153 H 0.7356 0.2773 -0.0465 0.138 Uiso 1 1 calc R
C154 C 0.7977(8) 0.2296(6) -0.0313(3) 0.119(4) Uani 1 1 d U
H154 H 0.8287 0.2261 -0.0445 0.142 Uiso 1 1 calc R
C155 C 0.8071(8) 0.2038(7) -0.0097(3) 0.125(4) Uani 1 1 d U
H155 H 0.8451 0.1818 -0.0074 0.150 Uiso 1 1 calc R
C156 C 0.7548(8) 0.2128(6) 0.0093(3) 0.119(4) Uani 1 1 d U
H156 H 0.7605 0.1963 0.0242 0.143 Uiso 1 1 calc R
F1 F 0.9734(6) 0.2150(4) 0.03127(16) 0.151(5) Uani 1 1 d .
F2 F 0.9808(4) 0.2777(4) 0.05530(17) 0.135(4) Uani 1 1 d .
F3 F 0.8954(5) 0.2268(3) 0.05915(15) 0.135(4) Uani 1 1 d .
F4 F 0.9036(5) 0.2750(4) 0.02875(17) 0.143(4) Uani 1 1 d .
B1 B 0.9401(8) 0.2483(9) 0.0438(3) 0.058(5) Uani 1 1 d .
F5 F 0.4561(3) 0.6669(2) 0.19382(11) 0.056(2) Uani 1 1 d D
F6 F 0.3995(3) 0.7283(2) 0.21223(10) 0.0513(19) Uani 1 1 d D
F7 F 0.5108(3) 0.7374(2) 0.20222(10) 0.0471(19) Uani 1 1 d D
F8 F 0.4291(3) 0.7345(2) 0.17290(10) 0.0378(17) Uani 1 1 d D
B2 B 0.4488(6) 0.7180(5) 0.1944(2) 0.031(4) Uani 1 1 d D
F9 F 0.4809(3) 0.0858(3) 0.11785(15) 0.091(3) Uani 1 1 d .
F10 F 0.3982(3) 0.0358(3) 0.13451(17) 0.102(3) Uani 1 1 d .
F11 F 0.3683(4) 0.1075(4) 0.11933(19) 0.153(5) Uani 1 1 d .
F12 F 0.4256(4) 0.1006(4) 0.1520(2) 0.138(4) Uani 1 1 d .
B3 B 0.4168(11) 0.0820(9) 0.1281(4) 0.081(6) Uani 1 1 d .
F13 F 0.6188(6) 0.3792(3) 0.1613(2) 0.198(6) Uani 1 1 d D
F14 F 0.6093(6) 0.3431(4) 0.12967(18) 0.204(6) Uani 1 1 d D
F15 F 0.5220(4) 0.3482(4) 0.1524(2) 0.196(6) Uani 1 1 d D
F16 F 0.5564(4) 0.4138(3) 0.13366(17) 0.125(4) Uani 1 1 d D
B4 B 0.5717(8) 0.3751(6) 0.1441(3) 0.069(6) Uiso 1 1 d D
Cl1 Cl 0.0745(3) 0.1115(2) 0.00930(11) 0.059(2) Uani 0.50 1 d P
Cl2 Cl 0.1985(4) 0.0575(4) 0.00246(18) 0.136(4) Uani 0.50 1 d P
C1S C 0.1262(13) 0.0767(13) -0.0030(7) 0.18(2) Uani 0.50 1 d P
H1S1 H 0.0984 0.0464 -0.0055 0.218 Uiso 0.50 1 calc PR
H1S2 H 0.1314 0.0912 -0.0192 0.218 Uiso 0.50 1 calc PR
Cl3 Cl 0.1557(2) 0.46754(15) 0.26786(7) 0.1104(16) Uani 1 1 d .
Cl4 Cl 0.09518(17) 0.52154(12) 0.30788(6) 0.0683(11) Uani 1 1 d .
C2S C 0.1500(6) 0.4722(5) 0.2990(2) 0.088(5) Uani 1 1 d .
H2S1 H 0.1974 0.4771 0.3057 0.106 Uiso 1 1 calc R
H2S2 H 0.1312 0.4410 0.3055 0.106 Uiso 1 1 calc R

loop_
_atom_site_aniso_label
_atom_site_aniso_U_11
_atom_site_aniso_U_22
_atom_site_aniso_U_33
_atom_site_aniso_U_23
_atom_site_aniso_U_13
_atom_site_aniso_U_12
Mo1 0.0257(5) 0.0205(6) 0.0407(7) 0.0047(5) -0.0025(6) -0.0004(5)
P1 0.0247(17) 0.027(2) 0.053(2) 0.0112(17) -0.0021(18) -0.0011(17)
P2 0.0247(17) 0.021(2) 0.048(2) 0.0092(17) -0.0017(17) -0.0005(15)
C1 0.046(6) 0.011(5) 0.087(6) 0.003(6) -0.004(5) -0.007(5)
C2 0.061(6) 0.015(6) 0.057(5) 0.015(5) -0.034(5) -0.017(5)
C3 0.068(6) 0.026(6) 0.035(5) 0.007(5) -0.003(5) -0.028(5)
C4 0.036(5) 0.023(6) 0.067(6) 0.000(6) 0.002(5) -0.017(5)
C5 0.042(5) 0.019(6) 0.065(6) 0.008(6) -0.032(5) -0.012(5)
C6 0.070(6) 0.034(6) 0.043(6) 0.012(5) -0.012(5) -0.026(5)
C7 0.062(6) 0.023(6) 0.060(5) -0.005(5) 0.013(5) -0.020(5)
C8 0.017(5) 0.032(7) 0.034(7) 0.006(4) -0.002(5) -0.003(6)
C9 0.029(5) 0.026(6) 0.045(6) 0.003(4) 0.001(5) -0.009(5)
C10 0.046(5) 0.031(6) 0.056(6) -0.001(4) 0.006(5) -0.007(5)
C11 0.066(7) 0.029(7) 0.068(8) 0.000(5) -0.009(6) -0.018(6)
C12 0.054(7) 0.034(8) 0.046(7) -0.012(5) 0.001(5) -0.010(6)
C13 0.050(6) 0.040(8) 0.087(9) -0.028(6) 0.003(6) -0.001(5)
C14 0.029(4) 0.027(5) 0.054(6) -0.002(5) -0.005(5) -0.001(4)
C15 0.031(5) 0.029(5) 0.070(6) 0.000(6) 0.002(5) -0.006(4)
C16 0.035(5) 0.024(5) 0.069(6) -0.005(5) -0.005(5) -0.003(4)
C17 0.027(4) 0.028(5) 0.073(7) 0.005(6) -0.006(5) 0.006(5)
C18 0.025(5) 0.028(5) 0.074(7) 0.004(6) -0.008(5) 0.003(4)
C19 0.026(5) 0.021(5) 0.067(6) 0.006(5) -0.010(5) 0.001(4)
C20 0.051(6) 0.040(6) 0.053(6) 0.018(4) 0.015(5) 0.004(5)
C21 0.060(6) 0.051(6) 0.053(6) 0.021(5) 0.011(6) 0.014(5)
C22 0.078(7) 0.069(7) 0.057(6) 0.028(5) 0.018(6) 0.030(6)
C23 0.080(7) 0.076(7) 0.051(6) 0.030(5) 0.019(6) 0.032(6)
C24 0.075(6) 0.066(7) 0.049(6) 0.028(5) 0.020(6) 0.026(5)
C25 0.057(6) 0.053(6) 0.046(6) 0.020(5) 0.017(6) 0.014(5)
C26 0.024(6) 0.030(7) 0.053(7) 0.021(6) -0.007(5) -0.005(5)
C27 0.019(5) 0.027(7) 0.054(7) 0.021(6) -0.003(6) -0.008(5)
C28 0.029(5) 0.013(6) 0.046(5) 0.001(4) -0.005(5) 0.002(4)
C29 0.040(6) 0.018(5) 0.060(6) 0.003(5) -0.015(5) -0.002(4)
C30 0.044(6) 0.026(6) 0.062(6) -0.001(5) -0.017(5) -0.007(5)
C31 0.037(5) 0.025(6) 0.053(6) -0.003(4) -0.016(5) 0.006(4)
C32 0.031(6) 0.026(6) 0.044(5) -0.001(5) -0.002(4) 0.003(4)
C33 0.028(5) 0.020(6) 0.045(6) -0.001(4) -0.004(4) 0.001(4)
C34 0.021(5) 0.019(5) 0.034(5) 0.004(4) -0.004(4) -0.007(4)
C35 0.028(5) 0.019(6) 0.036(5) 0.004(4) -0.001(4) -0.007(4)
C36 0.033(5) 0.022(6) 0.035(5) 0.011(5) -0.002(4) 0.004(4)
C37 0.034(5) 0.019(6) 0.037(5) 0.007(5) 0.004(5) 0.002(4)
C38 0.036(5) 0.024(6) 0.030(5) 0.008(4) -0.002(4) -0.006(4)
C39 0.027(5) 0.023(6) 0.035(5) 0.007(5) -0.002(4) -0.004(4)
Mo2 0.0229(5) 0.0228(6) 0.0365(6) -0.0056(6) 0.0074(5) -0.0026(5)
P3 0.0274(17) 0.023(2) 0.037(2) -0.0073(16) 0.0039(15) -0.0062(16)
P4 0.0248(17) 0.027(2) 0.037(2) -0.0029(17) 0.0051(16) -0.0025(16)
C40 0.038(5) 0.045(5) 0.045(6) -0.013(5) -0.001(5) -0.007(4)
C41 0.045(5) 0.029(5) 0.045(6) -0.023(5) 0.010(5) -0.007(5)
C42 0.045(5) 0.030(5) 0.041(6) -0.015(5) 0.014(5) 0.008(4)
C43 0.025(5) 0.040(5) 0.037(6) -0.003(5) 0.009(5) 0.004(4)
C44 0.027(5) 0.038(5) 0.046(6) -0.004(6) 0.013(5) -0.006(5)
C45 0.040(5) 0.028(6) 0.041(6) -0.003(5) 0.007(5) 0.000(4)
C46 0.033(5) 0.038(5) 0.049(6) -0.005(6) 0.002(5) 0.006(5)
C47 0.023(6) 0.033(7) 0.022(6) 0.008(5) 0.011(5) 0.006(5)
C48 0.021(5) 0.033(6) 0.035(6) 0.002(4) 0.005(5) 0.005(5)
C49 0.030(5) 0.047(6) 0.038(6) -0.007(4) 0.002(5) 0.005(5)
C50 0.065(7) 0.041(7) 0.082(9) -0.023(6) -0.009(7) 0.008(6)
C51 0.074(8) 0.052(8) 0.033(6) -0.009(5) -0.002(6) 0.004(7)
C52 0.034(5) 0.103(11) 0.048(8) -0.012(7) -0.004(5) -0.009(6)
C53 0.036(6) 0.023(5) 0.063(7) -0.004(5) 0.002(5) -0.011(4)
C54 0.050(6) 0.034(5) 0.095(7) -0.019(6) -0.012(5) -0.004(5)
C55 0.056(6) 0.039(6) 0.107(7) -0.022(6) -0.019(6) -0.010(5)
C56 0.063(7) 0.030(5) 0.093(7) -0.021(6) -0.009(6) -0.008(5)
C57 0.049(6) 0.029(5) 0.091(7) -0.015(6) 0.002(5) -0.006(5)
C58 0.039(5) 0.028(5) 0.079(7) -0.013(5) 0.004(5) -0.007(4)
C59 0.033(4) 0.022(6) 0.031(5) -0.011(4) 0.007(5) 0.002(5)
C60 0.037(5) 0.028(6) 0.036(6) -0.010(5) 0.007(4) 0.005(5)
C61 0.049(5) 0.035(6) 0.046(6) -0.002(5) -0.003(5) 0.003(5)
C62 0.047(5) 0.028(6) 0.054(6) -0.004(5) -0.014(5) -0.003(5)
C63 0.040(5) 0.024(6) 0.052(6) -0.009(5) -0.010(4) -0.004(5)
C64 0.034(5) 0.024(6) 0.037(5) -0.010(5) 0.000(4) 0.000(5)
C65 0.032(6) 0.027(7) 0.031(7) 0.001(5) 0.006(5) -0.006(5)
C66 0.025(6) 0.030(7) 0.034(7) -0.006(5) 0.006(5) -0.001(5)
C67 0.016(5) 0.024(5) 0.040(6) -0.008(5) 0.001(4) 0.006(4)
C68 0.027(5) 0.027(5) 0.041(6) -0.005(5) 0.003(4) 0.003(5)
C69 0.033(5) 0.030(5) 0.042(6) -0.007(4) 0.003(4) 0.008(5)
C70 0.037(6) 0.023(5) 0.046(6) -0.009(5) -0.001(4) 0.008(5)
C71 0.031(5) 0.025(5) 0.045(6) -0.006(5) 0.002(4) 0.001(5)
C72 0.031(5) 0.031(5) 0.043(6) -0.011(4) 0.008(4) 0.001(5)
C73 0.026(5) 0.036(6) 0.047(6) -0.012(5) 0.004(4) 0.003(5)
C74 0.028(5) 0.037(5) 0.053(6) -0.008(5) 0.000(4) 0.004(5)
C75 0.032(5) 0.042(5) 0.053(6) -0.009(5) -0.003(4) -0.002(5)
C76 0.038(6) 0.048(6) 0.052(6) -0.009(5) -0.007(4) 0.006(5)
C77 0.043(6) 0.040(5) 0.059(6) -0.005(5) -0.004(5) 0.006(5)
C78 0.030(5) 0.038(5) 0.054(6) -0.013(5) 0.001(4) 0.004(5)
Mo3 0.0271(6) 0.0207(6) 0.0406(7) 0.0006(5) 0.0002(6) -0.0022(5)
P5 0.0259(18) 0.022(2) 0.046(2) 0.0030(16) 0.0027(16) 0.0011(16)
P6 0.0311(18) 0.020(2) 0.041(2) -0.0019(17) 0.0038(16) -0.0002(16)
C79 0.055(5) 0.030(6) 0.049(5) 0.011(5) 0.008(5) 0.008(5)
C80 0.040(5) 0.016(6) 0.064(6) 0.000(6) 0.007(4) 0.006(5)
C81 0.049(5) 0.011(6) 0.055(5) -0.009(5) -0.003(5) 0.011(5)
C82 0.053(6) 0.020(6) 0.047(6) 0.002(5) 0.007(4) 0.022(5)
C83 0.037(5) 0.030(6) 0.064(6) 0.017(6) 0.013(5) 0.013(5)
C84 0.032(5) 0.030(6) 0.074(6) 0.010(6) -0.012(5) 0.009(5)
C85 0.055(6) 0.038(6) 0.051(6) 0.006(5) -0.015(5) 0.013(5)
C86 0.028(6) 0.083(10) 0.083(10) 0.007(6) 0.015(7) -0.019(8)
C87 0.063(7) 0.102(10) 0.125(10) -0.024(7) 0.029(7) -0.042(8)
C88 0.120(9) 0.116(10) 0.170(10) -0.043(8) 0.029(8) -0.026(7)
C89 0.179(13) 0.147(14) 0.265(17) -0.084(12) -0.035(11) -0.049(10)
C90 0.261(16) 0.218(17) 0.185(13) -0.054(11) 0.098(12) 0.018(13)
C91 0.204(14) 0.121(14) 0.248(15) -0.077(11) -0.052(12) 0.014(11)
C92 0.035(5) 0.010(5) 0.049(6) 0.002(4) 0.000(5) 0.003(5)
C93 0.033(5) 0.015(6) 0.050(6) 0.005(5) 0.005(4) -0.003(5)
C94 0.035(5) 0.014(5) 0.046(6) 0.006(4) 0.003(5) -0.002(5)
C95 0.035(5) 0.018(6) 0.046(6) 0.006(4) 0.006(5) -0.004(5)
C96 0.032(5) 0.020(6) 0.051(6) 0.005(5) 0.003(4) -0.002(5)
C97 0.037(5) 0.014(6) 0.050(6) 0.003(5) -0.003(5) 0.002(5)
C98 0.033(5) 0.020(5) 0.057(7) -0.002(5) 0.008(4) -0.001(5)
C99 0.035(6) 0.022(5) 0.067(7) 0.005(5) 0.005(5) -0.008(5)
C100 0.042(6) 0.031(6) 0.078(7) 0.002(5) 0.002(5) -0.017(5)
C101 0.042(6) 0.025(5) 0.085(7) -0.008(5) 0.005(5) -0.013(5)
C102 0.055(6) 0.024(5) 0.085(7) -0.005(5) 0.004(5) -0.008(5)
C103 0.045(6) 0.023(5) 0.070(7) 0.000(5) -0.001(5) -0.005(5)
C104 0.028(6) 0.027(7) 0.059(8) 0.006(6) -0.002(5) 0.004(5)
C105 0.023(6) 0.035(7) 0.056(8) 0.004(6) -0.006(5) -0.002(6)
C106 0.032(5) 0.033(7) 0.043(6) -0.005(5) 0.005(5) -0.006(4)
C107 0.044(6) 0.045(6) 0.061(6) -0.008(5) 0.020(5) 0.002(5)
C108 0.061(6) 0.057(7) 0.072(7) -0.007(5) 0.030(5) 0.006(5)
C109 0.063(6) 0.072(8) 0.063(6) -0.008(5) 0.030(6) -0.001(5)
C110 0.064(7) 0.070(7) 0.055(6) 0.005(6) 0.025(5) -0.002(5)
C111 0.043(6) 0.055(7) 0.050(7) 0.002(5) 0.016(5) -0.002(5)
C112 0.024(5) 0.019(6) 0.030(5) 0.006(5) -0.007(4) 0.009(4)
C113 0.029(5) 0.031(6) 0.031(5) 0.002(4) -0.003(4) 0.003(4)
C114 0.028(5) 0.034(6) 0.045(5) 0.007(5) -0.005(4) -0.004(4)
C115 0.030(5) 0.026(6) 0.041(5) 0.000(5) -0.014(5) 0.005(4)
C116 0.036(5) 0.029(6) 0.035(5) 0.002(4) -0.006(4) 0.007(5)
C117 0.029(5) 0.027(6) 0.034(5) 0.003(5) -0.001(4) 0.004(4)
Mo4 0.0445(7) 0.0436(8) 0.0625(9) 0.0044(7) -0.0128(6) -0.0016(6)
P7 0.038(2) 0.083(3) 0.068(3) -0.018(3) -0.007(2) 0.002(2)
P8 0.061(3) 0.079(4) 0.139(4) 0.064(3) -0.031(3) -0.022(3)
C118 0.061(6) 0.070(6) 0.076(7) 0.013(7) -0.039(5) -0.007(6)
C119 0.089(7) 0.061(7) 0.072(7) -0.008(6) -0.037(6) 0.001(6)
C120 0.089(7) 0.072(6) 0.070(7) -0.009(7) -0.015(6) 0.019(7)
C121 0.086(7) 0.074(7) 0.068(7) 0.007(7) -0.005(6) 0.010(6)
C122 0.077(7) 0.056(6) 0.071(7) 0.022(6) -0.015(6) 0.008(6)
C123 0.063(7) 0.053(6) 0.078(7) 0.026(6) -0.026(6) 0.018(5)
C124 0.052(6) 0.069(7) 0.075(7) 0.020(7) -0.032(5) 0.013(6)
C125 0.046(6) 0.076(9) 0.045(7) 0.022(6) -0.010(7) -0.002(7)
C126 0.049(6) 0.077(8) 0.049(7) 0.019(5) -0.006(6) 0.003(6)
C127 0.067(6) 0.084(8) 0.050(6) 0.018(5) -0.006(7) 0.004(5)
C128 0.131(11) 0.130(12) 0.058(7) 0.043(7) -0.026(9) -0.018(8)
C129 0.081(7) 0.074(10) 0.082(10) 0.007(7) -0.016(8) 0.002(6)
C130 0.080(7) 0.108(12) 0.085(10) -0.015(8) 0.002(8) 0.013(7)
C131 0.079(8) 0.089(9) 0.201(12) -0.067(9) -0.015(8) -0.027(9)
C132 0.091(8) 0.094(9) 0.210(12) -0.054(9) -0.019(8) -0.041(8)
C133 0.107(9) 0.106(9) 0.227(12) -0.049(9) -0.021(8) -0.051(8)
C134 0.112(8) 0.106(9) 0.239(12) -0.055(9) -0.030(8) -0.055(9)
C135 0.113(8) 0.108(10) 0.241(12) -0.060(9) -0.040(8) -0.044(8)
C136 0.099(9) 0.097(9) 0.223(12) -0.063(9) -0.036(8) -0.037(8)
C137 0.077(7) 0.051(6) 0.091(7) -0.006(6) 0.016(5) 0.004(6)
C138 0.076(7) 0.051(6) 0.081(8) -0.006(5) 0.010(5) 0.000(6)
C139 0.072(7) 0.062(6) 0.092(7) -0.003(6) 0.015(5) 0.008(6)
C140 0.078(7) 0.061(6) 0.093(7) -0.007(6) 0.017(5) 0.015(7)
C141 0.115(8) 0.056(6) 0.129(9) -0.008(6) 0.049(6) 0.012(6)
C142 0.114(7) 0.053(6) 0.129(8) -0.007(7) 0.052(6) 0.004(7)
C143 0.030(8) 0.240(19) 0.101(10) 0.104(11) -0.023(8) -0.008(9)
C144 0.046(8) 0.233(19) 0.140(11) 0.118(11) -0.050(9) -0.019(9)
C145 0.128(11) 0.112(10) 0.225(13) 0.037(9) -0.023(10) -0.020(10)
C146 0.141(10) 0.117(11) 0.243(14) 0.028(9) -0.021(10) -0.014(9)
C147 0.146(11) 0.114(11) 0.243(14) 0.027(9) -0.021(10) -0.008(10)
C148 0.141(11) 0.099(10) 0.229(14) 0.046(9) -0.034(10) -0.004(9)
C149 0.138(10) 0.103(11) 0.217(14) 0.044(10) -0.033(9) -0.019(9)
C150 0.133(10) 0.111(11) 0.217(13) 0.038(9) -0.030(10) -0.032(10)
C151 0.141(10) 0.109(10) 0.078(8) 0.063(7) -0.035(7) -0.026(8)
C152 0.160(10) 0.098(9) 0.078(9) 0.059(7) -0.026(7) -0.034(8)
C153 0.158(11) 0.102(10) 0.084(8) 0.052(8) -0.025(7) -0.045(8)
C154 0.134(10) 0.130(10) 0.092(8) 0.050(8) -0.022(8) -0.053(8)
C155 0.129(9) 0.150(10) 0.096(9) 0.058(8) -0.023(7) -0.029(8)
C156 0.129(10) 0.137(10) 0.091(8) 0.067(8) -0.023(7) -0.023(8)
F1 0.231(11) 0.098(9) 0.123(9) 0.048(7) 0.100(8) 0.059(8)
F2 0.097(7) 0.180(11) 0.128(9) -0.015(7) -0.025(6) -0.070(7)
F3 0.175(9) 0.129(9) 0.101(7) -0.033(6) 0.079(7) -0.074(7)
F4 0.117(8) 0.162(11) 0.150(9) 0.020(7) -0.052(7) 0.052(7)
B1 0.030(10) 0.100(18) 0.044(13) -0.011(13) 0.005(9) 0.018(12)
F5 0.057(4) 0.045(5) 0.065(5) 0.000(4) -0.001(4) -0.004(4)
F6 0.057(4) 0.056(5) 0.042(4) 0.009(3) 0.017(4) 0.020(4)
F7 0.044(4) 0.047(5) 0.051(5) -0.002(4) -0.010(3) -0.021(4)
F8 0.035(4) 0.044(5) 0.034(4) 0.005(3) -0.003(3) 0.000(3)
B2 0.039(10) 0.012(9) 0.041(11) -0.003(8) -0.003(9) 0.004(8)
F9 0.046(5) 0.044(6) 0.183(9) 0.026(5) 0.042(5) 0.004(4)
F10 0.046(5) 0.047(6) 0.212(9) -0.004(6) 0.047(6) 0.000(5)
F11 0.056(6) 0.161(10) 0.243(12) 0.138(9) 0.031(6) 0.056(6)
F12 0.077(7) 0.126(10) 0.210(11) -0.027(9) 0.009(7) -0.026(6)
B3 0.070(16) 0.085(19) 0.089(18) 0.014(15) -0.003(14) -0.008(15)
F13 0.284(14) 0.090(9) 0.220(12) 0.021(8) -0.173(12) -0.014(9)
F14 0.288(14) 0.164(12) 0.161(11) 0.077(9) 0.093(11) 0.120(11)
F15 0.100(7) 0.100(9) 0.390(17) 0.114(10) 0.075(9) -0.011(7)
F16 0.089(6) 0.049(6) 0.239(11) 0.082(7) -0.015(7) 0.020(5)
Cl1 0.074(5) 0.044(5) 0.061(5) -0.027(4) 0.006(4) -0.011(4)
Cl2 0.058(5) 0.157(10) 0.193(11) 0.046(8) -0.015(6) -0.014(6)
C1S 0.05(2) 0.12(4) 0.38(6) 0.00(4) -0.10(3) -0.03(2)
Cl3 0.158(4) 0.095(4) 0.078(3) -0.016(3) -0.020(3) 0.069(3)
Cl4 0.070(2) 0.054(3) 0.081(3) -0.007(2) -0.005(2) 0.002(2)
C2S 0.086(10) 0.089(13) 0.090(12) -0.024(10) 0.013(10) 0.059(10)

loop_
_atom_type_symbol
_atom_type_description
_atom_type_scat_dispersion_real
_atom_type_scat_dispersion_imag
_atom_type_scat_source
C C 0.0033 0.0016 'International Tables Vol C Tables 4.2.6.8 and 6.1.1.4'
H H 0.0000 0.0000 'International Tables Vol C Tables 4.2.6.8 and 6.1.1.4'
B B 0.0013 0.0007 'International Tables Vol C Tables 4.2.6.8 and 6.1.1.4'
F F 0.0171 0.0103 'International Tables Vol C Tables 4.2.6.8 and 6.1.1.4'
P P 0.1023 0.0942 'International Tables Vol C Tables 4.2.6.8 and 6.1.1.4'
Mo Mo -1.6832 0.6857 'International Tables Vol C Tables 4.2.6.8 and 6.1.1.4'
Cl Cl 0.1484 0.1585 'International Tables Vol C Tables 4.2.6.8 and 6.1.1.4'

loop_
_geom_angle_atom_site_label_1
_geom_angle_atom_site_label_2
_geom_angle_atom_site_label_3
_geom_angle
C8 Mo1 C3 88.4(4)
C8 Mo1 C1 132.9(4)
C3 Mo1 C1 66.9(4)
C8 Mo1 C5 122.2(4)
C3 Mo1 C5 67.8(4)
C1 Mo1 C5 85.9(4)
C8 Mo1 C2 102.6(4)
C3 Mo1 C2 35.9(3)
C1 Mo1 C2 36.1(4)
C5 Mo1 C2 87.9(4)
C8 Mo1 C6 156.2(4)
C3 Mo1 C6 87.5(4)
C1 Mo1 C6 65.7(4)
C5 Mo1 C6 35.6(3)
C2 Mo1 C6 87.5(4)
C8 Mo1 C4 96.8(4)
C3 Mo1 C4 36.5(3)
C1 Mo1 C4 86.4(4)
C5 Mo1 C4 35.6(3)
C2 Mo1 C4 67.9(4)
C6 Mo1 C4 66.8(4)
C8 Mo1 C7 168.4(4)
C3 Mo1 C7 86.9(4)
C1 Mo1 C7 35.7(3)
C5 Mo1 C7 65.4(4)
C2 Mo1 C7 67.8(4)
C6 Mo1 C7 34.0(3)
C4 Mo1 C7 85.7(4)
C8 Mo1 P1 75.0(3)
C3 Mo1 P1 144.4(3)
C1 Mo1 P1 145.4(3)
C5 Mo1 P1 94.5(3)
C2 Mo1 P1 177.2(3)
C6 Mo1 P1 95.2(3)
C4 Mo1 P1 113.5(3)
C7 Mo1 P1 114.5(3)
C8 Mo1 P2 80.5(3)
C3 Mo1 P2 130.0(3)
C1 Mo1 P2 85.9(3)
C5 Mo1 P2 154.1(3)
C2 Mo1 P2 99.7(3)
C6 Mo1 P2 119.4(3)
C4 Mo1 P2 166.6(3)
C7 Mo1 P2 94.4(3)
P1 Mo1 P2 78.70(10)
C20 P1 C14 104.3(5)
C20 P1 C26 100.8(5)
C14 P1 C26 105.1(5)
C20 P1 Mo1 120.7(4)
C14 P1 Mo1 116.5(4)
C26 P1 Mo1 107.4(3)
C28 P2 C34 102.7(5)
C28 P2 C27 108.7(5)
C34 P2 C27 101.4(5)
C28 P2 Mo1 116.3(4)
C34 P2 Mo1 117.7(3)
C27 P2 Mo1 108.8(3)
C2 C1 C7 131.8(11)
C2 C1 Mo1 72.7(6)
C7 C1 Mo1 74.7(7)
C2 C1 H1 114.1
C7 C1 H1 114.1
Mo1 C1 H1 133.4
C3 C2 C1 125.2(11)
C3 C2 Mo1 71.1(6)
C1 C2 Mo1 71.3(6)
C3 C2 H2 117.4
C1 C2 H2 117.4
Mo1 C2 H2 134.6
C2 C3 C4 129.8(11)
C2 C3 Mo1 73.1(6)
C4 C3 Mo1 73.5(6)
C2 C3 H3 115.1
C4 C3 H3 115.1
Mo1 C3 H3 132.7
C5 C4 C3 126.8(11)
C5 C4 Mo1 71.2(6)
C3 C4 Mo1 70.0(6)
C5 C4 H4 116.6
C3 C4 H4 116.6
Mo1 C4 H4 137.9
C6 C5 C4 129.4(11)
C6 C5 Mo1 72.6(6)
C4 C5 Mo1 73.2(6)
C6 C5 H5 115.3
C4 C5 H5 115.3
Mo1 C5 H5 133.5
C7 C6 C5 129.9(12)
C7 C6 Mo1 74.8(7)
C5 C6 Mo1 71.8(6)
C7 C6 H6 115.1
C5 C6 H6 115.1
Mo1 C6 H6 132.7
C6 C7 C1 126.8(12)
C6 C7 Mo1 71.2(7)
C1 C7 Mo1 69.5(6)
C6 C7 H7 116.6
C1 C7 H7 116.6
Mo1 C7 H7 138.6
C9 C8 Mo1 175.1(10)
C8 C9 C10 178.2(12)
C9 C10 C13 112.2(9)
C9 C10 C12 109.3(9)
C13 C10 C12 108.5(9)
C9 C10 C11 108.8(9)
C13 C10 C11 109.7(9)
C12 C10 C11 108.3(9)
C10 C11 H11A 109.5
C10 C11 H11B 109.5
H11A C11 H11B 109.5
C10 C11 H11C 109.5
H11A C11 H11C 109.5
H11B C11 H11C 109.5
C10 C12 H12A 109.5
C10 C12 H12B 109.5
H12A C12 H12B 109.5
C10 C12 H12C 109.5
H12A C12 H12C 109.5
H12B C12 H12C 109.5
C10 C13 H13A 109.5
C10 C13 H13B 109.5
H13A C13 H13B 109.5
C10 C13 H13C 109.5
H13A C13 H13C 109.5
H13B C13 H13C 109.5
C19 C14 C15 118.8(10)
C19 C14 P1 119.3(9)
C15 C14 P1 121.8(8)
C16 C15 C14 119.7(10)
C16 C15 H15 120.2
C14 C15 H15 120.2
C17 C16 C15 121.2(11)
C17 C16 H16 119.4
C15 C16 H16 119.4
C16 C17 C18 118.8(11)
C16 C17 H17 120.6
C18 C17 H17 120.6
C19 C18 C17 120.5(10)
C19 C18 H18 119.7
C17 C18 H18 119.7
C14 C19 C18 120.9(11)
C14 C19 H19 119.5
C18 C19 H19 119.5
C25 C20 C21 116.8(11)
C25 C20 P1 120.9(9)
C21 C20 P1 122.1(10)
C22 C21 C20 120.7(12)
C22 C21 H21 119.6
C20 C21 H21 119.6
C21 C22 C23 121.4(13)
C21 C22 H22 119.3
C23 C22 H22 119.3
C22 C23 C24 118.2(12)
C22 C23 H23 120.9
C24 C23 H23 120.9
C25 C24 C23 120.6(13)
C25 C24 H24 119.7
C23 C24 H24 119.7
C24 C25 C20 122.2(12)
C24 C25 H25 118.9
C20 C25 H25 118.9
C27 C26 P1 108.8(7)
C27 C26 H26A 109.9
P1 C26 H26A 109.9
C27 C26 H26B 109.9
P1 C26 H26B 109.9
H26A C26 H26B 108.3
C26 C27 P2 109.3(6)
C26 C27 H27A 109.8
P2 C27 H27A 109.8
C26 C27 H27B 109.8
P2 C27 H27B 109.8
H27A C27 H27B 108.3
C33 C28 C29 116.9(10)
C33 C28 P2 120.4(8)
C29 C28 P2 122.6(9)
C28 C29 C30 120.1(10)
C28 C29 H29 120.0
C30 C29 H29 120.0
C31 C30 C29 121.2(11)
C31 C30 H30 119.4
C29 C30 H30 119.4
C30 C31 C32 117.5(11)
C30 C31 H31 121.3
C32 C31 H31 121.3
C33 C32 C31 122.3(11)
C33 C32 H32 118.9
C31 C32 H32 118.9
C32 C33 C28 122.0(11)
C32 C33 H33 119.0
C28 C33 H33 119.0
C35 C34 C39 117.9(10)
C35 C34 P2 121.6(8)
C39 C34 P2 120.6(8)
C36 C35 C34 120.5(10)
C36 C35 H35 119.8
C34 C35 H35 119.8
C35 C36 C37 120.8(10)
C35 C36 H36 119.6
C37 C36 H36 119.6
C36 C37 C38 119.5(10)
C36 C37 H37 120.2
C38 C37 H37 120.2
C39 C38 C37 119.0(10)
C39 C38 H38 120.5
C37 C38 H38 120.5
C38 C39 C34 122.2(10)
C38 C39 H39 118.9
C34 C39 H39 118.9
C47 Mo2 C46 128.0(4)
C47 Mo2 C45 100.6(4)
C46 Mo2 C45 36.4(3)
C47 Mo2 C42 126.0(4)
C46 Mo2 C42 87.8(4)
C45 Mo2 C42 86.9(4)
C47 Mo2 C44 89.3(4)
C46 Mo2 C44 67.3(4)
C45 Mo2 C44 35.0(3)
C42 Mo2 C44 67.0(4)
C47 Mo2 C43 98.9(4)
C46 Mo2 C43 88.2(4)
C45 Mo2 C43 67.0(4)
C42 Mo2 C43 35.8(3)
C44 Mo2 C43 35.9(3)
C47 Mo2 C40 162.7(4)
C46 Mo2 C40 35.5(3)
C45 Mo2 C40 66.9(4)
C42 Mo2 C40 67.3(4)
C44 Mo2 C40 86.5(4)
C43 Mo2 C40 87.5(4)
C47 Mo2 C41 161.7(4)
C46 Mo2 C41 66.3(4)
C45 Mo2 C41 86.3(4)
C42 Mo2 C41 36.8(3)
C44 Mo2 C41 86.8(4)
C43 Mo2 C41 68.1(3)
C40 Mo2 C41 34.7(3)
C47 Mo2 P3 78.0(3)
C46 Mo2 P3 149.2(3)
C45 Mo2 P3 171.9(3)
C42 Mo2 P3 87.6(3)
C44 Mo2 P3 136.9(3)
C43 Mo2 P3 105.2(3)
C40 Mo2 P3 116.1(3)
C41 Mo2 P3 92.7(3)
C47 Mo2 P4 80.4(3)
C46 Mo2 P4 87.3(3)
C45 Mo2 P4 106.9(3)
C42 Mo2 P4 148.2(3)
C44 Mo2 P4 137.9(3)
C43 Mo2 P4 173.7(3)
C40 Mo2 P4 91.4(3)
C41 Mo2 P4 113.9(3)
P3 Mo2 P4 80.81(10)
C59 P3 C65 102.8(4)
C59 P3 C53 102.5(5)
C65 P3 C53 108.4(5)
C59 P3 Mo2 119.6(4)
C65 P3 Mo2 107.1(3)
C53 P3 Mo2 115.4(4)
C67 P4 C73 103.6(5)
C67 P4 C66 106.4(5)
C73 P4 C66 103.4(5)
C67 P4 Mo2 117.3(3)
C73 P4 Mo2 117.3(3)
C66 P4 Mo2 107.6(3)
C41 C40 C46 130.0(11)
C41 C40 Mo2 73.9(6)
C46 C40 Mo2 70.8(6)
C41 C40 H40 115.0
C46 C40 H40 115.0
Mo2 C40 H40 135.8
C40 C41 C42 126.6(11)
C40 C41 Mo2 71.4(6)
C42 C41 Mo2 69.4(6)
C40 C41 H41 116.7
C42 C41 H41 116.7
Mo2 C41 H41 138.3
C43 C42 C41 129.7(11)
C43 C42 Mo2 73.1(6)
C41 C42 Mo2 73.8(6)
C43 C42 H42 115.1
C41 C42 H42 115.1
Mo2 C42 H42 132.2
C42 C43 C44 126.0(11)
C42 C43 Mo2 71.1(6)
C44 C43 Mo2 71.1(6)
C42 C43 H43 117.0
C44 C43 H43 117.0
Mo2 C43 H43 135.5
C45 C44 C43 130.3(11)
C45 C44 Mo2 72.2(6)
C43 C44 Mo2 73.0(6)
C45 C44 H44 114.9
C43 C44 H44 114.9
Mo2 C44 H44 135.3
C44 C45 C46 129.5(11)
C44 C45 Mo2 72.8(6)
C46 C45 Mo2 71.8(6)
C44 C45 H45 115.3
C46 C45 H45 115.3
Mo2 C45 H45 135.5
C40 C46 C45 127.7(11)
C40 C46 Mo2 73.6(7)
C45 C46 Mo2 71.9(6)
C40 C46 H46 116.2
C45 C46 H46 116.2
Mo2 C46 H46 132.2
C48 C47 Mo2 176.7(9)
C47 C48 C49 175.8(12)
C48 C49 C51 110.1(10)
C48 C49 C52 108.2(9)
C51 C49 C52 107.2(9)
C48 C49 C50 112.8(9)
C51 C49 C50 108.9(9)
C52 C49 C50 109.5(9)
C49 C50 H50A 109.5
C49 C50 H50B 109.5
H50A C50 H50B 109.5
C49 C50 H50C 109.5
H50A C50 H50C 109.5
H50B C50 H50C 109.5
C49 C51 H51A 109.5
C49 C51 H51B 109.5
H51A C51 H51B 109.5
C49 C51 H51C 109.5
H51A C51 H51C 109.5
H51B C51 H51C 109.5
C49 C52 H52A 109.5
C49 C52 H52B 109.5
H52A C52 H52B 109.5
C49 C52 H52C 109.5
H52A C52 H52C 109.5
H52B C52 H52C 109.5
C54 C53 C58 118.2(11)
C54 C53 P3 119.5(9)
C58 C53 P3 122.2(9)
C53 C54 C55 121.2(12)
C53 C54 H54 119.4
C55 C54 H54 119.4
C56 C55 C54 118.2(12)
C56 C55 H55 120.9
C54 C55 H55 120.9
C57 C56 C55 120.2(12)
C57 C56 H56 119.9
C55 C56 H56 119.9
C56 C57 C58 121.4(13)
C56 C57 H57 119.3
C58 C57 H57 119.3
C57 C58 C53 120.7(11)
C57 C58 H58 119.7
C53 C58 H58 119.7
C60 C59 C64 115.2(10)
C60 C59 P3 121.8(8)
C64 C59 P3 122.7(9)
C59 C60 C61 123.7(10)
C59 C60 H60 118.2
C61 C60 H60 118.2
C62 C61 C60 118.5(11)
C62 C61 H61 120.8
C60 C61 H61 120.8
C61 C62 C63 120.4(11)
C61 C62 H62 119.8
C63 C62 H62 119.8
C62 C63 C64 119.1(11)
C62 C63 H63 120.5
C64 C63 H63 120.5
C63 C64 C59 123.1(11)
C63 C64 H64 118.4
C59 C64 H64 118.4
C66 C65 P3 112.3(6)
C66 C65 H65A 109.1
P3 C65 H65A 109.1
C66 C65 H65B 109.1
P3 C65 H65B 109.1
H65A C65 H65B 107.9
C65 C66 P4 112.9(6)
C65 C66 H66A 109.0
P4 C66 H66A 109.0
C65 C66 H66B 109.0
P4 C66 H66B 109.0
H66A C66 H66B 107.8
C68 C67 C72 118.5(10)
C68 C67 P4 123.1(9)
C72 C67 P4 118.3(8)
C67 C68 C69 119.7(11)
C67 C68 H68 120.1
C69 C68 H68 120.1
C70 C69 C68 121.2(10)
C70 C69 H69 119.4
C68 C69 H69 119.4
C69 C70 C71 119.6(11)
C69 C70 H70 120.2
C71 C70 H70 120.2
C70 C71 C72 119.6(11)
C70 C71 H71 120.2
C72 C71 H71 120.2
C71 C72 C67 121.2(10)
C71 C72 H72 119.4
C67 C72 H72 119.4
C78 C73 C74 117.0(11)
C78 C73 P4 119.1(9)
C74 C73 P4 123.5(9)
C75 C74 C73 122.3(12)
C75 C74 H74 118.9
C73 C74 H74 118.9
C76 C75 C74 119.7(12)
C76 C75 H75 120.2
C74 C75 H75 120.2
C75 C76 C77 119.4(11)
C75 C76 H76 120.3
C77 C76 H76 120.3
C76 C77 C78 120.3(12)
C76 C77 H77 119.8
C78 C77 H77 119.8
C73 C78 C77 121.2(12)
C73 C78 H78 119.4
C77 C78 H78 119.4
C86 Mo3 C80 125.2(5)
C86 Mo3 C85 88.8(5)
C80 Mo3 C85 67.4(4)
C86 Mo3 C83 129.6(5)
C80 Mo3 C83 86.8(4)
C85 Mo3 C83 67.3(4)
C86 Mo3 C81 160.0(4)
C80 Mo3 C81 35.6(3)
C85 Mo3 C81 86.3(4)
C83 Mo3 C81 65.6(4)
C86 Mo3 C79 98.0(5)
C80 Mo3 C79 36.4(3)
C85 Mo3 C79 35.6(3)
C83 Mo3 C79 87.4(4)
C81 Mo3 C79 67.3(4)
C86 Mo3 C84 101.8(5)
C80 Mo3 C84 87.3(4)
C85 Mo3 C84 36.3(3)
C83 Mo3 C84 35.3(3)
C81 Mo3 C84 85.6(4)
C79 Mo3 C84 67.6(4)
C86 Mo3 C82 164.4(4)
C80 Mo3 C82 66.6(4)
C85 Mo3 C82 87.3(4)
C83 Mo3 C82 35.7(3)
C81 Mo3 C82 34.5(3)
C79 Mo3 C82 87.5(4)
C84 Mo3 C82 66.8(4)
C86 Mo3 P6 78.5(4)
C80 Mo3 P6 87.2(3)
C85 Mo3 P6 137.5(3)
C83 Mo3 P6 147.7(3)
C81 Mo3 P6 92.1(3)
C79 Mo3 P6 105.9(3)
C84 Mo3 P6 173.5(3)
C82 Mo3 P6 114.1(3)
C86 Mo3 P5 84.5(4)
C80 Mo3 P5 144.9(3)
C85 Mo3 P5 138.7(3)
C83 Mo3 P5 86.1(3)
C81 Mo3 P5 111.6(3)
C79 Mo3 P5 173.2(3)
C84 Mo3 P5 105.8(3)
C82 Mo3 P5 88.4(3)
P6 Mo3 P5 80.76(10)
C92 P5 C98 102.3(5)
C92 P5 C104 103.5(5)
C98 P5 C104 107.2(5)
C92 P5 Mo3 117.8(3)
C98 P5 Mo3 115.7(4)
C104 P5 Mo3 109.2(3)
C106 P6 C112 102.3(5)
C106 P6 C105 104.7(5)
C112 P6 C105 104.6(5)
C106 P6 Mo3 118.0(4)
C112 P6 Mo3 117.7(3)
C105 P6 Mo3 108.2(3)
C85 C79 C80 125.4(11)
C85 C79 Mo3 70.7(6)
C80 C79 Mo3 70.1(6)
C85 C79 H79 117.3
C80 C79 H79 117.3
Mo3 C79 H79 136.9
C81 C80 C79 128.9(11)
C81 C80 Mo3 73.1(6)
C79 C80 Mo3 73.5(6)
C81 C80 H80 115.6
C79 C80 H80 115.6
Mo3 C80 H80 131.8
C82 C81 C80 131.9(11)
C82 C81 Mo3 74.5(7)
C80 C81 Mo3 71.2(6)
C82 C81 H81 114.0
C80 C81 H81 114.0
Mo3 C81 H81 136.4
C81 C82 C83 125.5(11)
C81 C82 Mo3 71.0(6)
C83 C82 Mo3 70.4(6)
C81 C82 H82 117.3
C83 C82 H82 117.3
Mo3 C82 H82 136.2
C84 C83 C82 130.8(11)
C84 C83 Mo3 73.4(6)
C82 C83 Mo3 73.9(6)
C84 C83 H83 114.6
C82 C83 H83 114.6
Mo3 C83 H83 132.6
C83 C84 C85 126.6(11)
C83 C84 Mo3 71.3(6)
C85 C84 Mo3 70.2(6)
C83 C84 H84 116.7
C85 C84 H84 116.7
Mo3 C84 H84 137.3
C79 C85 C84 130.6(11)
C79 C85 Mo3 73.7(6)
C84 C85 Mo3 73.5(6)
C79 C85 H85 114.7
C84 C85 H85 114.7
Mo3 C85 H85 132.6
C87 C86 Mo3 177.3(15)
C86 C87 C88 159.7(19)
C89 C88 C87 121.1(14)
C89 C88 C90 97.6(13)
C87 C88 C90 107.9(13)
C89 C88 C91 97.5(12)
C87 C88 C91 126.3(15)
C90 C88 C91 101.5(12)
C88 C89 H89A 109.5
C88 C89 H89B 109.5
H89A C89 H89B 109.5
C88 C89 H89C 109.5
H89A C89 H89C 109.5
H89B C89 H89C 109.5
C88 C90 H90A 109.5
C88 C90 H90B 109.5
H90A C90 H90B 109.5
C88 C90 H90C 109.5
H90A C90 H90C 109.5
H90B C90 H90C 109.5
C88 C91 H91A 109.5
C88 C91 H91B 109.5
H91A C91 H91B 109.5
C88 C91 H91C 109.5
H91A C91 H91C 109.5
H91B C91 H91C 109.5
C93 C92 C97 118.0(10)
C93 C92 P5 121.4(8)
C97 C92 P5 120.3(9)
C94 C93 C92 120.9(10)
C94 C93 H93 119.5
C92 C93 H93 119.5
C93 C94 C95 120.8(11)
C93 C94 H94 119.6
C95 C94 H94 119.6
C96 C95 C94 118.4(11)
C96 C95 H95 120.8
C94 C95 H95 120.8
C95 C96 C97 122.3(10)
C95 C96 H96 118.8
C97 C96 H96 118.8
C96 C97 C92 119.4(10)
C96 C97 H97 120.3
C92 C97 H97 120.3
C99 C98 C103 118.2(11)
C99 C98 P5 120.1(9)
C103 C98 P5 121.5(9)
C100 C99 C98 122.3(11)
C100 C99 H99 118.8
C98 C99 H99 118.8
C99 C100 C101 118.1(12)
C99 C100 H100 121.0
C101 C100 H100 121.0
C102 C101 C100 121.2(12)
C102 C101 H101 119.4
C100 C101 H101 119.4
C101 C102 C103 120.2(12)
C101 C102 H102 119.9
C103 C102 H102 119.9
C102 C103 C98 119.9(11)
C102 C103 H103 120.0
C98 C103 H103 120.0
C105 C104 P5 112.7(7)
C105 C104 H10A 109.1
P5 C104 H10A 109.1
C105 C104 H10B 109.1
P5 C104 H10B 109.1
H10A C104 H10B 107.8
C104 C105 P6 112.5(7)
C104 C105 H10C 109.1
P6 C105 H10C 109.1
C104 C105 H10D 109.1
P6 C105 H10D 109.1
H10C C105 H10D 107.8
C111 C106 C107 118.5(11)
C111 C106 P6 121.1(10)
C107 C106 P6 120.4(9)
C108 C107 C106 118.1(12)
C108 C107 H107 121.0
C106 C107 H107 121.0
C107 C108 C109 123.9(13)
C107 C108 H108 118.1
C109 C108 H108 118.1
C110 C109 C108 116.5(12)
C110 C109 H109 121.7
C108 C109 H109 121.7
C109 C110 C111 119.7(12)
C109 C110 H110 120.1
C111 C110 H110 120.1
C106 C111 C110 123.3(12)
C106 C111 H111 118.4
C110 C111 H111 118.4
C117 C112 C113 118.1(10)
C117 C112 P6 122.0(8)
C113 C112 P6 119.9(8)
C114 C113 C112 119.9(10)
C114 C113 H113 120.1
C112 C113 H113 120.1
C113 C114 C115 121.1(11)
C113 C114 H114 119.4
C115 C114 H114 119.4
C114 C115 C116 119.0(10)
C114 C115 H115 120.5
C116 C115 H115 120.5
C117 C116 C115 119.9(10)
C117 C116 H116 120.1
C115 C116 H116 120.1
C112 C117 C116 121.9(11)
C112 C117 H117 119.0
C116 C117 H117 119.0
C125 Mo4 C121 129.1(5)
C125 Mo4 C118 122.3(5)
C121 Mo4 C118 88.4(5)
C125 Mo4 C124 96.4(5)
C121 Mo4 C124 87.6(5)
C118 Mo4 C124 35.4(4)
C125 Mo4 C119 158.6(5)
C121 Mo4 C119 66.8(5)
C118 Mo4 C119 37.3(4)
C124 Mo4 C119 67.7(4)
C125 Mo4 C123 87.9(5)
C121 Mo4 C123 65.9(5)
C118 Mo4 C123 67.7(4)
C124 Mo4 C123 36.9(4)
C119 Mo4 C123 87.1(5)
C125 Mo4 C120 163.0(5)
C121 Mo4 C120 34.4(4)
C118 Mo4 C120 69.5(5)
C124 Mo4 C120 88.1(5)
C119 Mo4 C120 36.6(4)
C123 Mo4 C120 85.9(5)
C125 Mo4 C122 101.0(5)
C121 Mo4 C122 35.1(4)
C118 Mo4 C122 87.8(5)
C124 Mo4 C122 67.7(4)
C119 Mo4 C122 86.5(5)
C123 Mo4 C122 34.9(4)
C120 Mo4 C122 65.5(4)
C125 Mo4 P8 80.4(4)
C121 Mo4 P8 145.0(4)
C118 Mo4 P8 89.2(3)
C124 Mo4 P8 109.6(4)
C119 Mo4 P8 91.2(4)
C123 Mo4 P8 143.1(4)
C120 Mo4 P8 113.5(4)
C122 Mo4 P8 177.0(3)
C125 Mo4 P7 78.0(3)
C121 Mo4 P7 89.1(4)
C118 Mo4 P7 154.4(4)
C124 Mo4 P7 169.6(4)
C119 Mo4 P7 119.8(4)
C123 Mo4 P7 133.3(3)
C120 Mo4 P7 94.8(3)
C122 Mo4 P7 104.5(3)
P8 Mo4 P7 78.37(13)
C131 P7 C143 107.2(9)
C131 P7 C137 101.8(6)
C143 P7 C137 104.3(6)
C131 P7 Mo4 118.6(6)
C143 P7 Mo4 108.7(4)
C137 P7 Mo4 115.0(3)
C151 P8 C144 103.5(7)
C151 P8 C145 102.5(9)
C144 P8 C145 103.2(9)
C151 P8 Mo4 119.8(6)
C144 P8 Mo4 111.1(5)
C145 P8 Mo4 114.8(7)
C124 C118 C119 126.8(14)
C124 C118 Mo4 72.4(8)
C119 C118 Mo4 71.6(7)
C124 C118 H118 116.6
C119 C118 H118 116.6
Mo4 C118 H118 133.7
C120 C119 C118 128.6(14)
C120 C119 Mo4 72.5(8)
C118 C119 Mo4 71.2(7)
C120 C119 H119 115.7
C118 C119 H119 115.7
Mo4 C119 H119 135.9
C121 C120 C119 127.2(15)
C121 C120 Mo4 71.4(8)
C119 C120 Mo4 70.8(8)
C121 C120 H120 116.4
C119 C120 H120 116.4
Mo4 C120 H120 136.6
C120 C121 C122 131.8(15)
C120 C121 Mo4 74.1(9)
C122 C121 Mo4 74.4(8)
C120 C121 H121 114.1
C122 C121 H121 114.1
Mo4 C121 H121 131.6
C123 C122 C121 127.1(14)
C123 C122 Mo4 71.0(7)
C121 C122 Mo4 70.5(8)
C123 C122 H122 116.5
C121 C122 H122 116.5
Mo4 C122 H122 137.7
C122 C123 C124 130.3(14)
C122 C123 Mo4 74.1(7)
C124 C123 Mo4 71.4(7)
C122 C123 H123 114.8
C124 C123 H123 114.8
Mo4 C123 H123 134.8
C118 C124 C123 127.9(14)
C118 C124 Mo4 72.2(7)
C123 C124 Mo4 71.7(7)
C118 C124 H124 116.0
C123 C124 H124 116.0
Mo4 C124 H124 134.9
C126 C125 Mo4 176.1(13)
C125 C126 C127 177.4(16)
C128 C127 C126 116.6(13)
C128 C127 C130 107.8(12)
C126 C127 C130 110.8(11)
C128 C127 C129 105.8(11)
C126 C127 C129 107.5(11)
C130 C127 C129 107.9(12)
C127 C128 H12D 109.5
C127 C128 H12E 109.5
H12D C128 H12E 109.5
C127 C128 H12F 109.5
H12D C128 H12F 109.5
H12E C128 H12F 109.5
C127 C129 H12G 109.5
C127 C129 H12H 109.5
H12G C129 H12H 109.5
C127 C129 H12I 109.5
H12G C129 H12I 109.5
H12H C129 H12I 109.5
C127 C130 H13D 109.5
C127 C130 H13E 109.5
H13D C130 H13E 109.5
C127 C130 H13F 109.5
H13D C130 H13F 109.5
H13E C130 H13F 109.5
C132 C131 C136 118.7(18)
C132 C131 P7 122.5(16)
C136 C131 P7 118.5(15)
C131 C132 C133 126.9(19)
C131 C132 H132 116.5
C133 C132 H132 116.5
C134 C133 C132 110.5(17)
C134 C133 H13G 109.6
C132 C133 H13G 109.6
C134 C133 H13H 109.6
C132 C133 H13H 109.6
H13G C133 H13H 108.1
C135 C134 C133 123.3(18)
C135 C134 H134 118.3
C133 C134 H134 118.3
C136 C135 C134 120(2)
C136 C135 H135 119.9
C134 C135 H135 119.9
C135 C136 C131 120.0(19)
C135 C136 H136 120.0
C131 C136 H136 120.0
C138 C137 C142 120.0
C138 C137 P7 119.4(6)
C142 C137 P7 120.4(6)
C137 C138 C139 120.0
C137 C138 H138 120.0
C139 C138 H138 120.0
C140 C139 C138 120.0
C140 C139 H139 120.0
C138 C139 H139 120.0
C139 C140 C141 120.0
C139 C140 H140 120.0
C141 C140 H140 120.0
C142 C141 C140 120.0
C142 C141 H141 120.0
C140 C141 H141 120.0
C141 C142 C137 120.0
C141 C142 H142 120.0
C137 C142 H142 120.0
C144 C143 P7 119.5(11)
C144 C143 H143 120.3
P7 C143 H143 120.3
C143 C144 P8 117.2(12)
C143 C144 H144 121.4
P8 C144 H144 121.4
C150 C145 C146 119(2)
C150 C145 P8 120.1(19)
C146 C145 P8 117.2(16)
C150 C145 H145 96.0
C146 C145 H145 96.0
P8 C145 H145 96.0
C145 C146 C147 128(2)
C145 C146 H146 115.9
C147 C146 H146 115.9
C148 C147 C146 106(2)
C148 C147 H147 126.8
C146 C147 H147 126.8
C147 C148 C149 125(2)
C147 C148 H148 117.3
C149 C148 H148 117.3
C150 C149 C148 122.0(18)
C150 C149 H14A 106.8
C148 C149 H14A 106.8
C150 C149 H14B 106.8
C148 C149 H14B 106.8
H14A C149 H14B 106.7
C145 C150 C149 115(2)
C145 C150 H150 122.4
C149 C150 H150 122.4
C152 C151 C156 117.2(18)
C152 C151 P8 124.5(16)
C156 C151 P8 118.3(13)
C151 C152 C153 118.9(18)
C151 C152 H152 120.5
C153 C152 H152 120.5
C154 C153 C152 128.4(18)
C154 C153 H153 115.8
C152 C153 H153 115.8
C153 C154 C155 115.3(18)
C153 C154 H154 122.4
C155 C154 H154 122.4
C154 C155 C156 116.5(17)
C154 C155 H155 121.7
C156 C155 H155 121.7
C151 C156 C155 123.7(16)
C151 C156 H156 118.1
C155 C156 H156 118.1
F2 B1 F4 107.2(19)
F2 B1 F1 113.7(13)
F4 B1 F1 107.7(15)
F2 B1 F3 109.5(14)
F4 B1 F3 108.2(13)
F1 B1 F3 110.3(19)
F8 B2 F7 113.7(10)
F8 B2 F5 110.1(10)
F7 B2 F5 107.7(9)
F8 B2 F6 112.4(9)
F7 B2 F6 106.2(9)
F5 B2 F6 106.4(9)
F11 B3 F10 114.9(17)
F11 B3 F9 117.6(17)
F10 B3 F9 114.8(18)
F11 B3 F12 104.6(18)
F10 B3 F12 96.3(14)
F9 B3 F12 104.9(16)
F16 B4 F15 118.6(15)
F16 B4 F13 115.4(15)
F15 B4 F13 106.8(14)
F16 B4 F14 112.7(14)
F15 B4 F14 103.6(14)
F13 B4 F14 97.1(13)
Cl2 C1S Cl1 136(3)
Cl2 C1S H1S1 103.3
Cl1 C1S H1S1 103.3
Cl2 C1S H1S2 103.3
Cl1 C1S H1S2 103.3
H1S1 C1S H1S2 105.2
Cl3 C2S Cl4 111.8(7)
Cl3 C2S H2S1 109.3
Cl4 C2S H2S1 109.3
Cl3 C2S H2S2 109.3
Cl4 C2S H2S2 109.3
H2S1 C2S H2S2 107.9

loop_
_geom_bond_atom_site_label_1
_geom_bond_atom_site_label_2
_geom_bond_distance
Mo1 C8 2.070(11)
Mo1 C3 2.253(10)
Mo1 C1 2.260(11)
Mo1 C5 2.273(10)
Mo1 C2 2.279(10)
Mo1 C6 2.284(11)
Mo1 C4 2.299(10)
Mo1 C7 2.327(11)
Mo1 P1 2.528(3)
Mo1 P2 2.537(3)
P1 C20 1.794(11)
P1 C14 1.812(11)
P1 C26 1.822(9)
P2 C28 1.795(10)
P2 C34 1.819(10)
P2 C27 1.822(9)
C1 C2 1.405(14)
C1 C7 1.408(13)
C1 H1 0.9500
C2 C3 1.396(13)
C2 H2 0.9500
C3 C4 1.426(13)
C3 H3 0.9500
C4 C5 1.397(13)
C4 H4 0.9500
C5 C6 1.394(14)
C5 H5 0.9500
C6 C7 1.350(13)
C6 H6 0.9500
C7 H7 0.9500
C8 C9 1.201(12)
C9 C10 1.507(14)
C10 C13 1.537(12)
C10 C12 1.552(13)
C10 C11 1.556(13)
C11 H11A 0.9800
C11 H11B 0.9800
C11 H11C 0.9800
C12 H12A 0.9800
C12 H12B 0.9800
C12 H12C 0.9800
C13 H13A 0.9800
C13 H13B 0.9800
C13 H13C 0.9800
C14 C19 1.376(12)
C14 C15 1.399(13)
C15 C16 1.380(13)
C15 H15 0.9500
C16 C17 1.375(12)
C16 H16 0.9500
C17 C18 1.384(13)
C17 H17 0.9500
C18 C19 1.376(13)
C18 H18 0.9500
C19 H19 0.9500
C20 C25 1.400(14)
C20 C21 1.403(14)
C21 C22 1.367(13)
C21 H21 0.9500
C22 C23 1.381(15)
C22 H22 0.9500
C23 C24 1.395(14)
C23 H23 0.9500
C24 C25 1.344(13)
C24 H24 0.9500
C25 H25 0.9500
C26 C27 1.558(12)
C26 H26A 0.9900
C26 H26B 0.9900
C27 H27A 0.9900
C27 H27B 0.9900
C28 C33 1.377(12)
C28 C29 1.396(12)
C29 C30 1.415(12)
C29 H29 0.9500
C30 C31 1.369(13)
C30 H30 0.9500
C31 C32 1.369(12)
C31 H31 0.9500
C32 C33 1.361(12)
C32 H32 0.9500
C33 H33 0.9500
C34 C35 1.388(12)
C34 C39 1.389(12)
C35 C36 1.373(12)
C35 H35 0.9500
C36 C37 1.384(12)
C36 H36 0.9500
C37 C38 1.385(12)
C37 H37 0.9500
C38 C39 1.375(12)
C38 H38 0.9500
C39 H39 0.9500
Mo2 C47 2.076(11)
Mo2 C46 2.253(11)
Mo2 C45 2.254(10)
Mo2 C42 2.261(10)
Mo2 C44 2.262(10)
Mo2 C43 2.286(10)
Mo2 C40 2.289(10)
Mo2 C41 2.320(10)
Mo2 P3 2.513(3)
Mo2 P4 2.525(3)
P3 C59 1.795(10)
P3 C65 1.841(9)
P3 C53 1.842(11)
P4 C67 1.812(10)
P4 C73 1.813(11)
P4 C66 1.823(9)
C40 C41 1.374(13)
C40 C46 1.386(13)
C40 H40 0.9500
C41 C42 1.448(12)
C41 H41 0.9500
C42 C43 1.399(13)
C42 H42 0.9500
C43 C44 1.403(13)
C43 H43 0.9500
C44 C45 1.359(12)
C44 H44 0.9500
C45 C46 1.406(12)
C45 H45 0.9500
C46 H46 0.9500
C47 C48 1.210(12)
C48 C49 1.463(13)
C49 C51 1.542(13)
C49 C52 1.549(12)
C49 C50 1.554(13)
C50 H50A 0.9800
C50 H50B 0.9800
C50 H50C 0.9800
C51 H51A 0.9800
C51 H51B 0.9800
C51 H51C 0.9800
C52 H52A 0.9800
C52 H52B 0.9800
C52 H52C 0.9800
C53 C54 1.344(13)
C53 C58 1.380(13)
C54 C55 1.424(14)
C54 H54 0.9500
C55 C56 1.370(14)
C55 H55 0.9500
C56 C57 1.330(13)
C56 H56 0.9500
C57 C58 1.374(14)
C57 H57 0.9500
C58 H58 0.9500
C59 C60 1.368(13)
C59 C64 1.387(12)
C60 C61 1.399(12)
C60 H60 0.9500
C61 C62 1.362(12)
C61 H61 0.9500
C62 C63 1.374(13)
C62 H62 0.9500
C63 C64 1.382(12)
C63 H63 0.9500
C64 H64 0.9500
C65 C66 1.519(11)
C65 H65A 0.9900
C65 H65B 0.9900
C66 H66A 0.9900
C66 H66B 0.9900
C67 C68 1.376(12)
C67 C72 1.399(13)
C68 C69 1.404(13)
C68 H68 0.9500
C69 C70 1.371(13)
C69 H69 0.9500
C70 C71 1.375(12)
C70 H70 0.9500
C71 C72 1.392(13)
C71 H71 0.9500
C72 H72 0.9500
C73 C78 1.372(14)
C73 C74 1.380(13)
C74 C75 1.374(12)
C74 H74 0.9500
C75 C76 1.361(14)
C75 H75 0.9500
C76 C77 1.376(13)
C76 H76 0.9500
C77 C78 1.379(12)
C77 H77 0.9500
C78 H78 0.9500
Mo3 C86 2.050(13)
Mo3 C80 2.264(11)
Mo3 C85 2.270(10)
Mo3 C83 2.286(10)
Mo3 C81 2.288(10)
Mo3 C79 2.308(11)
Mo3 C84 2.314(10)
Mo3 C82 2.331(10)
Mo3 P6 2.481(3)
Mo3 P5 2.512(3)
P5 C92 1.812(11)
P5 C98 1.819(11)
P5 C104 1.835(9)
P6 C106 1.816(11)
P6 C112 1.841(10)
P6 C105 1.848(10)
C79 C85 1.400(13)
C79 C80 1.429(13)
C79 H79 0.9500
C80 C81 1.393(13)
C80 H80 0.9500
C81 C82 1.371(12)
C81 H81 0.9500
C82 C83 1.417(13)
C82 H82 0.9500
C83 C84 1.394(13)
C83 H83 0.9500
C84 C85 1.430(13)
C84 H84 0.9500
C85 H85 0.9500
C86 C87 1.182(9)
C87 C88 1.515(9)
C88 C89 1.534(14)
C88 C90 1.590(14)
C88 C91 1.650(15)
C89 H89A 0.9800
C89 H89B 0.9800
C89 H89C 0.9800
C90 H90A 0.9800
C90 H90B 0.9800
C90 H90C 0.9800
C91 H91A 0.9800
C91 H91B 0.9800
C91 H91C 0.9800
C92 C93 1.383(12)
C92 C97 1.402(12)
C93 C94 1.375(12)
C93 H93 0.9500
C94 C95 1.378(11)
C94 H94 0.9500
C95 C96 1.355(12)
C95 H95 0.9500
C96 C97 1.377(12)
C96 H96 0.9500
C97 H97 0.9500
C98 C99 1.388(13)
C98 C103 1.393(13)
C99 C100 1.378(13)
C99 H99 0.9500
C100 C101 1.388(14)
C100 H100 0.9500
C101 C102 1.367(13)
C101 H101 0.9500
C102 C103 1.392(13)
C102 H102 0.9500
C103 H103 0.9500
C104 C105 1.531(11)
C104 H10A 0.9900
C104 H10B 0.9900
C105 H10C 0.9900
C105 H10D 0.9900
C106 C111 1.345(13)
C106 C107 1.394(13)
C107 C108 1.387(13)
C107 H107 0.9500
C108 C109 1.387(14)
C108 H108 0.9500
C109 C110 1.374(14)
C109 H109 0.9500
C110 C111 1.396(13)
C110 H110 0.9500
C111 H111 0.9500
C112 C117 1.357(12)
C112 C113 1.401(12)
C113 C114 1.361(12)
C113 H113 0.9500
C114 C115 1.365(12)
C114 H114 0.9500
C115 C116 1.380(12)
C115 H115 0.9500
C116 C117 1.359(12)
C116 H116 0.9500
C117 H117 0.9500
Mo4 C125 2.067(13)
Mo4 C121 2.262(13)
Mo4 C118 2.268(12)
Mo4 C124 2.271(11)
Mo4 C119 2.273(12)
Mo4 C123 2.274(11)
Mo4 C120 2.295(13)
Mo4 C122 2.312(12)
Mo4 P8 2.479(4)
Mo4 P7 2.507(3)
P7 C131 1.791(17)
P7 C143 1.819(13)
P7 C137 1.828(6)
P8 C151 1.757(17)
P8 C144 1.833(12)
P8 C145 1.86(2)
C118 C124 1.379(16)
C118 C119 1.451(16)
C118 H118 0.9500
C119 C120 1.437(16)
C119 H119 0.9500
C120 C121 1.350(16)
C120 H120 0.9500
C121 C122 1.381(16)
C121 H121 0.9500
C122 C123 1.374(14)
C122 H122 0.9500
C123 C124 1.438(16)
C123 H123 0.9500
C124 H124 0.9500
C125 C126 1.171(14)
C126 C127 1.498(16)
C127 C128 1.446(15)
C127 C130 1.523(15)
C127 C129 1.550(15)
C128 H12D 0.9800
C128 H12E 0.9800
C128 H12F 0.9800
C129 H12G 0.9800
C129 H12H 0.9800
C129 H12I 0.9800
C130 H13D 0.9800
C130 H13E 0.9800
C130 H13F 0.9800
C131 C132 1.30(2)
C131 C136 1.41(2)
C132 C133 1.436(19)
C132 H132 0.9500
C133 C134 1.431(19)
C133 H13G 0.9900
C133 H13H 0.9900
C134 C135 1.38(2)
C134 H134 0.9500
C135 C136 1.335(19)
C135 H135 0.9500
C136 H136 0.9500
C137 C138 1.3900
C137 C142 1.3900
C138 C139 1.3900
C138 H138 0.9500
C139 C140 1.3900
C139 H139 0.9500
C140 C141 1.3900
C140 H140 0.9500
C141 C142 1.3900
C141 H141 0.9500
C142 H142 0.9500
C143 C144 1.342(17)
C143 H143 0.9500
C144 H144 0.9500
C145 C150 1.31(2)
C145 C146 1.50(2)
C145 H145 1.0000
C146 C147 1.54(2)
C146 H146 0.9500
C147 C148 1.38(2)
C147 H147 0.9500
C148 C149 1.51(2)
C148 H148 0.9500
C149 C150 1.50(2)
C149 H14A 0.9900
C149 H14B 0.9900
C150 H150 0.9500
C151 C152 1.328(17)
C151 C156 1.392(19)
C152 C153 1.403(19)
C152 H152 0.9500
C153 C154 1.341(19)
C153 H153 0.9500
C154 C155 1.408(18)
C154 H154 0.9500
C155 C156 1.476(19)
C155 H155 0.9500
C156 H156 0.9500
F1 B1 1.310(18)
F2 B1 1.288(18)
F3 B1 1.345(17)
F4 B1 1.309(18)
F5 B2 1.398(12)
F6 B2 1.399(12)
F7 B2 1.369(12)
F8 B2 1.333(12)
F9 B3 1.355(19)
F10 B3 1.35(2)
F11 B3 1.26(2)
F12 B3 1.44(2)
F13 B4 1.322(15)
F14 B4 1.385(15)
F15 B4 1.285(15)
F16 B4 1.240(15)
Cl1 C1S 1.53(3)
Cl2 C1S 1.51(3)
C1S H1S1 0.9900
C1S H1S2 0.9900
Cl3 C2S 1.742(12)
Cl4 C2S 1.775(11)
C2S H2S1 0.9900
C2S H2S2 0.9900

loop_
_geom_torsion_atom_site_label_1
_geom_torsion_atom_site_label_2
_geom_torsion_atom_site_label_3
_geom_torsion_atom_site_label_4
_geom_torsion
C8 Mo1 P1 C20 179.5(5)
C3 Mo1 P1 C20 -115.6(6)
C1 Mo1 P1 C20 31.1(7)
C5 Mo1 P1 C20 -58.3(5)
C2 Mo1 P1 C20 151(7)
C6 Mo1 P1 C20 -22.5(5)
C4 Mo1 P1 C20 -89.5(5)
C7 Mo1 P1 C20 6.7(6)
P2 Mo1 P1 C20 96.4(4)
C8 Mo1 P1 C14 -52.4(5)
C3 Mo1 P1 C14 12.5(6)
C1 Mo1 P1 C14 159.1(6)
C5 Mo1 P1 C14 69.8(5)
C2 Mo1 P1 C14 -81(7)
C6 Mo1 P1 C14 105.5(5)
C4 Mo1 P1 C14 38.5(5)
C7 Mo1 P1 C14 134.7(5)
P2 Mo1 P1 C14 -135.5(4)
C8 Mo1 P1 C26 65.1(5)
C3 Mo1 P1 C26 130.0(6)
C1 Mo1 P1 C26 -83.4(6)
C5 Mo1 P1 C26 -172.7(5)
C2 Mo1 P1 C26 36(7)
C6 Mo1 P1 C26 -137.0(5)
C4 Mo1 P1 C26 156.1(5)
C7 Mo1 P1 C26 -107.7(5)
P2 Mo1 P1 C26 -18.0(4)
C8 Mo1 P2 C28 37.7(5)
C3 Mo1 P2 C28 -42.1(6)
C1 Mo1 P2 C28 -97.0(5)
C5 Mo1 P2 C28 -168.9(7)
C2 Mo1 P2 C28 -63.6(5)
C6 Mo1 P2 C28 -156.2(5)
C4 Mo1 P2 C28 -41.9(13)
C7 Mo1 P2 C28 -131.7(5)
P1 Mo1 P2 C28 114.1(4)
C8 Mo1 P2 C34 160.2(5)
C3 Mo1 P2 C34 80.4(5)
C1 Mo1 P2 C34 25.5(5)
C5 Mo1 P2 C34 -46.4(8)
C2 Mo1 P2 C34 58.9(5)
C6 Mo1 P2 C34 -33.7(5)
C4 Mo1 P2 C34 80.6(13)
C7 Mo1 P2 C34 -9.3(5)
P1 Mo1 P2 C34 -123.4(4)
C8 Mo1 P2 C27 -85.3(5)
C3 Mo1 P2 C27 -165.1(5)
C1 Mo1 P2 C27 140.0(5)
C5 Mo1 P2 C27 68.1(8)
C2 Mo1 P2 C27 173.4(5)
C6 Mo1 P2 C27 80.8(5)
C4 Mo1 P2 C27 -164.9(13)
C7 Mo1 P2 C27 105.2(5)
P1 Mo1 P2 C27 -8.9(4)
C8 Mo1 C1 C2 39.6(8)
C3 Mo1 C1 C2 -24.5(6)
C5 Mo1 C1 C2 -92.0(7)
C6 Mo1 C1 C2 -122.5(7)
C4 Mo1 C1 C2 -56.4(7)
C7 Mo1 C1 C2 -144.0(10)
P1 Mo1 C1 C2 175.9(5)
P2 Mo1 C1 C2 112.6(6)
C8 Mo1 C1 C7 -176.4(6)
C3 Mo1 C1 C7 119.6(7)
C5 Mo1 C1 C7 52.0(7)
C2 Mo1 C1 C7 144.0(10)
C6 Mo1 C1 C7 21.5(6)
C4 Mo1 C1 C7 87.7(7)
P1 Mo1 C1 C7 -40.1(9)
P2 Mo1 C1 C7 -103.4(6)
C7 C1 C2 C3 -0.8(19)
Mo1 C1 C2 C3 48.8(10)
C7 C1 C2 Mo1 -49.5(12)
C8 Mo1 C2 C3 69.1(7)
C1 Mo1 C2 C3 -139.5(10)
C5 Mo1 C2 C3 -53.5(7)
C6 Mo1 C2 C3 -89.2(7)
C4 Mo1 C2 C3 -23.3(6)
C7 Mo1 C2 C3 -117.7(7)
P1 Mo1 C2 C3 97(7)
P2 Mo1 C2 C3 151.4(6)
C8 Mo1 C2 C1 -151.4(6)
C3 Mo1 C2 C1 139.5(10)
C5 Mo1 C2 C1 85.9(7)
C6 Mo1 C2 C1 50.3(7)
C4 Mo1 C2 C1 116.2(7)
C7 Mo1 C2 C1 21.7(6)
P1 Mo1 C2 C1 -123(7)
P2 Mo1 C2 C1 -69.1(6)
C1 C2 C3 C4 1.3(18)
Mo1 C2 C3 C4 50.2(11)
C1 C2 C3 Mo1 -48.8(10)
C8 Mo1 C3 C2 -114.2(7)
C1 Mo1 C3 C2 24.6(6)
C5 Mo1 C3 C2 119.8(7)
C6 Mo1 C3 C2 89.2(7)
C4 Mo1 C3 C2 142.1(10)
C7 Mo1 C3 C2 55.1(7)
P1 Mo1 C3 C2 -175.3(5)
P2 Mo1 C3 C2 -38.0(8)
C8 Mo1 C3 C4 103.7(7)
C1 Mo1 C3 C4 -117.5(7)
C5 Mo1 C3 C4 -22.3(6)
C2 Mo1 C3 C4 -142.1(10)
C6 Mo1 C3 C4 -52.9(7)
C7 Mo1 C3 C4 -86.9(7)
P1 Mo1 C3 C4 42.7(9)
P2 Mo1 C3 C4 179.9(5)
C2 C3 C4 C5 -4.5(19)
Mo1 C3 C4 C5 45.5(11)
C2 C3 C4 Mo1 -50.0(11)
C8 Mo1 C4 C5 139.2(7)
C3 Mo1 C4 C5 -142.9(11)
C1 Mo1 C4 C5 -88.0(7)
C2 Mo1 C4 C5 -120.0(8)
C6 Mo1 C4 C5 -22.9(7)
C7 Mo1 C4 C5 -52.2(7)
P1 Mo1 C4 C5 62.6(7)
P2 Mo1 C4 C5 -143.1(11)
C8 Mo1 C4 C3 -78.0(7)
C1 Mo1 C4 C3 54.8(7)
C5 Mo1 C4 C3 142.9(11)
C2 Mo1 C4 C3 22.9(6)
C6 Mo1 C4 C3 120.0(8)
C7 Mo1 C4 C3 90.6(7)
P1 Mo1 C4 C3 -154.5(6)
P2 Mo1 C4 C3 -0.2(17)
C3 C4 C5 C6 4(2)
Mo1 C4 C5 C6 49.3(11)
C3 C4 C5 Mo1 -45.1(10)
C8 Mo1 C5 C6 167.7(7)
C3 Mo1 C5 C6 -119.3(8)
C1 Mo1 C5 C6 -52.6(7)
C2 Mo1 C5 C6 -88.7(7)
C4 Mo1 C5 C6 -142.1(11)
C7 Mo1 C5 C6 -22.2(7)
P1 Mo1 C5 C6 92.7(7)
P2 Mo1 C5 C6 19.3(11)
C8 Mo1 C5 C4 -50.1(8)
C3 Mo1 C5 C4 22.8(7)
C1 Mo1 C5 C4 89.5(7)
C2 Mo1 C5 C4 53.4(7)
C6 Mo1 C5 C4 142.1(11)
C7 Mo1 C5 C4 119.9(8)
P1 Mo1 C5 C4 -125.2(7)
P2 Mo1 C5 C4 161.4(6)
C4 C5 C6 C7 1(2)
Mo1 C5 C6 C7 50.6(12)
C4 C5 C6 Mo1 -49.5(11)
C8 Mo1 C6 C7 -168.5(9)
C3 Mo1 C6 C7 -88.1(7)
C1 Mo1 C6 C7 -22.5(7)
C5 Mo1 C6 C7 -142.1(11)
C2 Mo1 C6 C7 -52.2(7)
C4 Mo1 C6 C7 -119.2(8)
P1 Mo1 C6 C7 127.4(7)
P2 Mo1 C6 C7 47.5(7)
C8 Mo1 C6 C5 -26.5(13)
C3 Mo1 C6 C5 53.9(7)
C1 Mo1 C6 C5 119.6(8)
C2 Mo1 C6 C5 89.8(7)
C4 Mo1 C6 C5 22.9(7)
C7 Mo1 C6 C5 142.1(11)
P1 Mo1 C6 C5 -90.5(7)
P2 Mo1 C6 C5 -170.5(6)
C5 C6 C7 C1 -5(2)
Mo1 C6 C7 C1 44.3(11)
C5 C6 C7 Mo1 -49.5(12)
C2 C1 C7 C6 4(2)
Mo1 C1 C7 C6 -44.9(11)
C2 C1 C7 Mo1 48.8(11)
C8 Mo1 C7 C6 156.5(17)
C3 Mo1 C7 C6 90.1(7)
C1 Mo1 C7 C6 143.4(10)
C5 Mo1 C7 C6 23.2(7)
C2 Mo1 C7 C6 121.4(8)
C4 Mo1 C7 C6 53.6(7)
P1 Mo1 C7 C6 -60.3(7)
P2 Mo1 C7 C6 -139.9(7)
C8 Mo1 C7 C1 13(2)
C3 Mo1 C7 C1 -53.2(7)
C5 Mo1 C7 C1 -120.2(7)
C2 Mo1 C7 C1 -21.9(6)
C6 Mo1 C7 C1 -143.4(10)
C4 Mo1 C7 C1 -89.8(7)
P1 Mo1 C7 C1 156.3(6)
P2 Mo1 C7 C1 76.7(6)
C3 Mo1 C8 C9 171(12)
C1 Mo1 C8 C9 115(12)
C5 Mo1 C8 C9 -127(12)
C2 Mo1 C8 C9 138(12)
C6 Mo1 C8 C9 -109(12)
C4 Mo1 C8 C9 -154(12)
C7 Mo1 C8 C9 105(12)
P1 Mo1 C8 C9 -41(12)
P2 Mo1 C8 C9 40(12)
Mo1 C8 C9 C10 24(49)
C8 C9 C10 C13 104(40)
C8 C9 C10 C12 -135(40)
C8 C9 C10 C11 -17(40)
C20 P1 C14 C19 94.2(10)
C26 P1 C14 C19 -160.2(9)
Mo1 P1 C14 C19 -41.4(10)
C20 P1 C14 C15 -83.3(10)
C26 P1 C14 C15 22.3(11)
Mo1 P1 C14 C15 141.1(8)
C19 C14 C15 C16 2.9(17)
P1 C14 C15 C16 -179.5(8)
C14 C15 C16 C17 -2.2(18)
C15 C16 C17 C18 0.3(17)
C16 C17 C18 C19 0.9(17)
C15 C14 C19 C18 -1.8(17)
P1 C14 C19 C18 -179.4(8)
C17 C18 C19 C14 -0.1(17)
C14 P1 C20 C25 -159.2(10)
C26 P1 C20 C25 92.0(10)
Mo1 P1 C20 C25 -25.9(11)
C14 P1 C20 C21 25.5(11)
C26 P1 C20 C21 -83.3(11)
Mo1 P1 C20 C21 158.8(8)
C25 C20 C21 C22 -0.5(18)
P1 C20 C21 C22 175.0(9)
C20 C21 C22 C23 0(2)
C21 C22 C23 C24 -1(2)
C22 C23 C24 C25 3(2)
C23 C24 C25 C20 -4(2)
C21 C20 C25 C24 2.6(18)
P1 C20 C25 C24 -173.0(9)
C20 P1 C26 C27 -79.1(8)
C14 P1 C26 C27 172.7(7)
Mo1 P1 C26 C27 48.0(7)
P1 C26 C27 P2 -57.7(8)
C28 P2 C27 C26 -87.4(7)
C34 P2 C27 C26 164.8(7)
Mo1 P2 C27 C26 40.0(8)
C34 P2 C28 C33 -89.7(9)
C27 P2 C28 C33 163.4(8)
Mo1 P2 C28 C33 40.3(10)
C34 P2 C28 C29 87.1(9)
C27 P2 C28 C29 -19.8(10)
Mo1 P2 C28 C29 -142.9(7)
C33 C28 C29 C30 1.5(15)
P2 C28 C29 C30 -175.4(8)
C28 C29 C30 C31 0.7(16)
C29 C30 C31 C32 -2.2(16)
C30 C31 C32 C33 1.6(16)
C31 C32 C33 C28 0.6(16)
C29 C28 C33 C32 -2.2(15)
P2 C28 C33 C32 174.8(8)
C28 P2 C34 C35 13.4(9)
C27 P2 C34 C35 125.8(8)
Mo1 P2 C34 C35 -115.8(7)
C28 P2 C34 C39 -166.4(8)
C27 P2 C34 C39 -54.0(9)
Mo1 P2 C34 C39 64.5(9)
C39 C34 C35 C36 2.4(14)
P2 C34 C35 C36 -177.4(7)
C34 C35 C36 C37 0.1(15)
C35 C36 C37 C38 -2.6(15)
C36 C37 C38 C39 2.4(14)
C37 C38 C39 C34 0.2(15)
C35 C34 C39 C38 -2.6(14)
P2 C34 C39 C38 177.2(7)
C47 Mo2 P3 C59 46.8(5)
C46 Mo2 P3 C59 -162.5(6)
C45 Mo2 P3 C59 -34(2)
C42 Mo2 P3 C59 -80.8(5)
C44 Mo2 P3 C59 -29.0(6)
C43 Mo2 P3 C59 -49.3(5)
C40 Mo2 P3 C59 -144.0(5)
C41 Mo2 P3 C59 -117.3(5)
P4 Mo2 P3 C59 128.9(4)
C47 Mo2 P3 C65 -69.3(4)
C46 Mo2 P3 C65 81.4(6)
C45 Mo2 P3 C65 -150(2)
C42 Mo2 P3 C65 163.0(4)
C44 Mo2 P3 C65 -145.1(5)
C43 Mo2 P3 C65 -165.4(4)
C40 Mo2 P3 C65 99.8(4)
C41 Mo2 P3 C65 126.6(4)
P4 Mo2 P3 C65 12.8(3)
C47 Mo2 P3 C53 169.9(5)
C46 Mo2 P3 C53 -39.4(7)
C45 Mo2 P3 C53 89(2)
C42 Mo2 P3 C53 42.2(5)
C44 Mo2 P3 C53 94.1(6)
C43 Mo2 P3 C53 73.8(5)
C40 Mo2 P3 C53 -21.0(5)
C41 Mo2 P3 C53 5.8(5)
P4 Mo2 P3 C53 -108.0(4)
C47 Mo2 P4 C67 -31.0(5)
C46 Mo2 P4 C67 98.3(5)
C45 Mo2 P4 C67 67.3(5)
C42 Mo2 P4 C67 179.8(6)
C44 Mo2 P4 C67 47.2(6)
C43 Mo2 P4 C67 54(3)
C40 Mo2 P4 C67 133.6(5)
C41 Mo2 P4 C67 160.8(5)
P3 Mo2 P4 C67 -110.2(4)
C47 Mo2 P4 C73 -155.3(5)
C46 Mo2 P4 C73 -26.0(5)
C45 Mo2 P4 C73 -57.0(5)
C42 Mo2 P4 C73 55.5(7)
C44 Mo2 P4 C73 -77.1(6)
C43 Mo2 P4 C73 -71(3)
C40 Mo2 P4 C73 9.3(5)
C41 Mo2 P4 C73 36.5(6)
P3 Mo2 P4 C73 125.4(5)
C47 Mo2 P4 C66 88.7(4)
C46 Mo2 P4 C66 -142.0(4)
C45 Mo2 P4 C66 -173.0(4)
C42 Mo2 P4 C66 -60.5(6)
C44 Mo2 P4 C66 166.9(5)
C43 Mo2 P4 C66 173(3)
C40 Mo2 P4 C66 -106.7(4)
C41 Mo2 P4 C66 -79.4(5)
P3 Mo2 P4 C66 9.5(3)
C47 Mo2 C40 C41 -165.9(11)
C46 Mo2 C40 C41 -144.0(10)
C45 Mo2 C40 C41 -119.5(7)
C42 Mo2 C40 C41 -23.0(6)
C44 Mo2 C40 C41 -89.5(7)
C43 Mo2 C40 C41 -53.5(7)
P3 Mo2 C40 C41 52.2(7)
P4 Mo2 C40 C41 132.6(6)
C47 Mo2 C40 C46 -21.9(16)
C45 Mo2 C40 C46 24.5(6)
C42 Mo2 C40 C46 121.0(7)
C44 Mo2 C40 C46 54.5(7)
C43 Mo2 C40 C46 90.5(7)
C41 Mo2 C40 C46 144.0(10)
P3 Mo2 C40 C46 -163.8(6)
P4 Mo2 C40 C46 -83.4(6)
C46 C40 C41 C42 -1.9(19)
Mo2 C40 C41 C42 44.5(10)
C46 C40 C41 Mo2 -46.5(12)
C47 Mo2 C41 C40 166.6(11)
C46 Mo2 C41 C40 21.9(7)
C45 Mo2 C41 C40 53.3(7)
C42 Mo2 C41 C40 143.0(10)
C44 Mo2 C41 C40 88.4(7)
C43 Mo2 C41 C40 120.0(7)
P3 Mo2 C41 C40 -134.7(6)
P4 Mo2 C41 C40 -53.6(7)
C47 Mo2 C41 C42 23.6(15)
C46 Mo2 C41 C42 -121.1(7)
C45 Mo2 C41 C42 -89.7(6)
C44 Mo2 C41 C42 -54.6(7)
C43 Mo2 C41 C42 -23.1(6)
C40 Mo2 C41 C42 -143.0(10)
P3 Mo2 C41 C42 82.2(6)
P4 Mo2 C41 C42 163.4(5)
C40 C41 C42 C43 5.3(18)
Mo2 C41 C42 C43 50.5(10)
C40 C41 C42 Mo2 -45.2(10)
C47 Mo2 C42 C43 47.3(8)
C46 Mo2 C42 C43 -90.0(7)
C45 Mo2 C42 C43 -53.6(7)
C44 Mo2 C42 C43 -23.8(6)
C40 Mo2 C42 C43 -119.9(7)
C41 Mo2 C42 C43 -141.7(10)
P3 Mo2 C42 C43 120.5(6)
P4 Mo2 C42 C43 -171.3(5)
C47 Mo2 C42 C41 -171.1(6)
C46 Mo2 C42 C41 51.7(7)
C45 Mo2 C42 C41 88.1(6)
C44 Mo2 C42 C41 117.8(7)
C43 Mo2 C42 C41 141.7(10)
C40 Mo2 C42 C41 21.8(6)
P3 Mo2 C42 C41 -97.8(6)
P4 Mo2 C42 C41 -29.7(9)
C41 C42 C43 C44 -3.0(18)
Mo2 C42 C43 C44 47.8(10)
C41 C42 C43 Mo2 -50.8(10)
C47 Mo2 C43 C42 -143.0(7)
C46 Mo2 C43 C42 88.7(7)
C45 Mo2 C43 C42 119.2(7)
C44 Mo2 C43 C42 140.7(10)
C40 Mo2 C43 C42 53.2(7)
C41 Mo2 C43 C42 23.6(6)
P3 Mo2 C43 C42 -63.1(7)
P4 Mo2 C43 C42 133(2)
C47 Mo2 C43 C44 76.3(7)
C46 Mo2 C43 C44 -51.9(7)
C45 Mo2 C43 C44 -21.5(6)
C42 Mo2 C43 C44 -140.7(10)
C40 Mo2 C43 C44 -87.5(7)
C41 Mo2 C43 C44 -117.1(7)
P3 Mo2 C43 C44 156.2(6)
P4 Mo2 C43 C44 -7(3)
C42 C43 C44 C45 0(2)
Mo2 C43 C44 C45 47.3(11)
C42 C43 C44 Mo2 -47.8(10)
C47 Mo2 C44 C45 109.8(7)
C46 Mo2 C44 C45 -22.5(7)
C42 Mo2 C44 C45 -120.2(8)
C43 Mo2 C44 C45 -143.9(11)
C40 Mo2 C44 C45 -53.4(7)
C41 Mo2 C44 C45 -88.1(7)
P3 Mo2 C44 C45 -178.8(5)
P4 Mo2 C44 C45 34.9(9)
C47 Mo2 C44 C43 -106.3(7)
C46 Mo2 C44 C43 121.4(7)
C45 Mo2 C44 C43 143.9(11)
C42 Mo2 C44 C43 23.8(6)
C40 Mo2 C44 C43 90.6(7)
C41 Mo2 C44 C43 55.8(7)
P3 Mo2 C44 C43 -34.8(9)
P4 Mo2 C44 C43 178.8(5)
C43 C44 C45 C46 0(2)
Mo2 C44 C45 C46 47.2(11)
C43 C44 C45 Mo2 -47.6(12)
C47 Mo2 C45 C44 -73.2(7)
C46 Mo2 C45 C44 143.4(10)
C42 Mo2 C45 C44 52.8(7)
C43 Mo2 C45 C44 22.0(7)
C40 Mo2 C45 C44 119.5(8)
C41 Mo2 C45 C44 89.7(7)
P3 Mo2 C45 C44 6(2)
P4 Mo2 C45 C44 -156.4(6)
C47 Mo2 C45 C46 143.4(6)
C42 Mo2 C45 C46 -90.6(6)
C44 Mo2 C45 C46 -143.4(10)
C43 Mo2 C45 C46 -121.4(7)
C40 Mo2 C45 C46 -24.0(6)
C41 Mo2 C45 C46 -53.7(6)
P3 Mo2 C45 C46 -137.4(18)
P4 Mo2 C45 C46 60.2(6)
C41 C40 C46 C45 -3(2)
Mo2 C40 C46 C45 -50.5(11)
C41 C40 C46 Mo2 47.5(12)
C44 C45 C46 C40 3.7(19)
Mo2 C45 C46 C40 51.2(11)
C44 C45 C46 Mo2 -47.5(11)
C47 Mo2 C46 C40 171.9(6)
C45 Mo2 C46 C40 -140.0(10)
C42 Mo2 C46 C40 -52.3(7)
C44 Mo2 C46 C40 -118.2(7)
C43 Mo2 C46 C40 -88.2(7)
C41 Mo2 C46 C40 -21.4(6)
P3 Mo2 C46 C40 29.3(10)
P4 Mo2 C46 C40 96.2(6)
C47 Mo2 C46 C45 -48.1(8)
C42 Mo2 C46 C45 87.7(6)
C44 Mo2 C46 C45 21.8(6)
C43 Mo2 C46 C45 51.8(6)
C40 Mo2 C46 C45 140.0(10)
C41 Mo2 C46 C45 118.6(7)
P3 Mo2 C46 C45 169.3(5)
P4 Mo2 C46 C45 -123.8(6)
C46 Mo2 C47 C48 124(17)
C45 Mo2 C47 C48 97(17)
C42 Mo2 C47 C48 3(18)
C44 Mo2 C47 C48 64(17)
C43 Mo2 C47 C48 29(17)
C40 Mo2 C47 C48 140(17)
C41 Mo2 C47 C48 -14(18)
P3 Mo2 C47 C48 -75(17)
P4 Mo2 C47 C48 -157(17)
Mo2 C47 C48 C49 66(26)
C47 C48 C49 C51 6(16)
C47 C48 C49 C52 -111(15)
C47 C48 C49 C50 128(15)
C59 P3 C53 C54 -165.7(10)
C65 P3 C53 C54 -57.4(11)
Mo2 P3 C53 C54 62.7(10)
C59 P3 C53 C58 18.0(11)
C65 P3 C53 C58 126.2(10)
Mo2 P3 C53 C58 -113.7(9)
C58 C53 C54 C55 1.4(19)
P3 C53 C54 C55 -175.0(9)
C53 C54 C55 C56 -3(2)
C54 C55 C56 C57 2(2)
C55 C56 C57 C58 -1(2)
C56 C57 C58 C53 -0.7(19)
C54 C53 C58 C57 0.3(18)
P3 C53 C58 C57 176.7(9)
C65 P3 C59 C60 -48.6(10)
C53 P3 C59 C60 63.9(10)
Mo2 P3 C59 C60 -167.0(7)
C65 P3 C59 C64 137.9(9)
C53 P3 C59 C64 -109.6(9)
Mo2 P3 C59 C64 19.5(10)
C64 C59 C60 C61 -2.9(16)
P3 C59 C60 C61 -176.9(8)
C59 C60 C61 C62 3.1(17)
C60 C61 C62 C63 -1.4(17)
C61 C62 C63 C64 -0.2(17)
C62 C63 C64 C59 0.2(17)
C60 C59 C64 C63 1.3(16)
P3 C59 C64 C63 175.1(8)
C59 P3 C65 C66 -166.1(7)
C53 P3 C65 C66 85.9(8)
Mo2 P3 C65 C66 -39.2(8)
P3 C65 C66 P4 50.7(9)
C67 P4 C66 C65 89.8(8)
C73 P4 C66 C65 -161.4(7)
Mo2 P4 C66 C65 -36.6(8)
C73 P4 C67 C68 -91.4(9)
C66 P4 C67 C68 17.2(10)
Mo2 P4 C67 C68 137.6(7)
C73 P4 C67 C72 85.5(9)
C66 P4 C67 C72 -165.8(8)
Mo2 P4 C67 C72 -45.5(9)
C72 C67 C68 C69 -1.6(15)
P4 C67 C68 C69 175.4(7)
C67 C68 C69 C70 -0.8(16)
C68 C69 C70 C71 2.3(16)
C69 C70 C71 C72 -1.5(15)
C70 C71 C72 C67 -0.9(16)
C68 C67 C72 C71 2.5(15)
P4 C67 C72 C71 -174.6(8)
C67 P4 C73 C78 -30.6(10)
C66 P4 C73 C78 -141.4(9)
Mo2 P4 C73 C78 100.3(9)
C67 P4 C73 C74 156.6(9)
C66 P4 C73 C74 45.7(10)
Mo2 P4 C73 C74 -72.5(10)
C78 C73 C74 C75 4.2(16)
P4 C73 C74 C75 177.2(8)
C73 C74 C75 C76 -3.0(16)
C74 C75 C76 C77 0.5(16)
C75 C76 C77 C78 0.6(17)
C74 C73 C78 C77 -3.2(16)
P4 C73 C78 C77 -176.4(8)
C76 C77 C78 C73 0.9(17)
C86 Mo3 P5 C92 -157.8(5)
C80 Mo3 P5 C92 51.5(6)
C85 Mo3 P5 C92 -75.8(6)
C83 Mo3 P5 C92 -27.4(5)
C81 Mo3 P5 C92 34.4(5)
C79 Mo3 P5 C92 -45(3)
C84 Mo3 P5 C92 -57.0(5)
C82 Mo3 P5 C92 8.3(5)
P6 Mo3 P5 C92 123.0(4)
C86 Mo3 P5 C98 -36.3(5)
C80 Mo3 P5 C98 172.9(6)
C85 Mo3 P5 C98 45.7(6)
C83 Mo3 P5 C98 94.0(5)
C81 Mo3 P5 C98 155.9(5)
C79 Mo3 P5 C98 76(3)
C84 Mo3 P5 C98 64.4(5)
C82 Mo3 P5 C98 129.7(5)
P6 Mo3 P5 C98 -115.6(4)
C86 Mo3 P5 C104 84.6(5)
C80 Mo3 P5 C104 -66.1(6)
C85 Mo3 P5 C104 166.6(6)
C83 Mo3 P5 C104 -145.0(5)
C81 Mo3 P5 C104 -83.2(5)
C79 Mo3 P5 C104 -163(3)
C84 Mo3 P5 C104 -174.6(5)
C82 Mo3 P5 C104 -109.3(5)
P6 Mo3 P5 C104 5.4(4)
C86 Mo3 P6 C106 47.5(6)
C80 Mo3 P6 C106 -79.3(5)
C85 Mo3 P6 C106 -27.9(6)
C83 Mo3 P6 C106 -158.9(7)
C81 Mo3 P6 C106 -114.6(5)
C79 Mo3 P6 C106 -47.7(5)
C84 Mo3 P6 C106 -46(3)
C82 Mo3 P6 C106 -142.2(5)
P5 Mo3 P6 C106 133.8(4)
C86 Mo3 P6 C112 170.9(5)
C80 Mo3 P6 C112 44.1(5)
C85 Mo3 P6 C112 95.5(6)
C83 Mo3 P6 C112 -35.5(7)
C81 Mo3 P6 C112 8.8(5)
C79 Mo3 P6 C112 75.7(5)
C84 Mo3 P6 C112 77(3)
C82 Mo3 P6 C112 -18.8(5)
P5 Mo3 P6 C112 -102.8(4)
C86 Mo3 P6 C105 -70.9(5)
C80 Mo3 P6 C105 162.3(5)
C85 Mo3 P6 C105 -146.3(6)
C83 Mo3 P6 C105 82.7(7)
C81 Mo3 P6 C105 127.0(5)
C79 Mo3 P6 C105 -166.1(5)
C84 Mo3 P6 C105 -164(3)
C82 Mo3 P6 C105 99.5(5)
P5 Mo3 P6 C105 15.4(4)
C86 Mo3 C79 C85 76.6(7)
C80 Mo3 C79 C85 -141.2(10)
C83 Mo3 C79 C85 -53.0(7)
C81 Mo3 C79 C85 -117.6(7)
C84 Mo3 C79 C85 -22.9(7)
C82 Mo3 C79 C85 -88.8(7)
P6 Mo3 C79 C85 156.9(6)
P5 Mo3 C79 C85 -35(3)
C86 Mo3 C79 C80 -142.2(7)
C85 Mo3 C79 C80 141.2(10)
C83 Mo3 C79 C80 88.2(7)
C81 Mo3 C79 C80 23.6(6)
C84 Mo3 C79 C80 118.3(7)
C82 Mo3 C79 C80 52.4(6)
P6 Mo3 C79 C80 -61.9(6)
P5 Mo3 C79 C80 106(3)
C85 C79 C80 C81 -4.5(19)
Mo3 C79 C80 C81 -51.1(11)
C85 C79 C80 Mo3 46.5(10)
C86 Mo3 C80 C81 -171.3(7)
C85 Mo3 C80 C81 117.4(7)
C83 Mo3 C80 C81 50.8(7)
C79 Mo3 C80 C81 140.7(10)
C84 Mo3 C80 C81 86.1(7)
C82 Mo3 C80 C81 20.3(6)
P6 Mo3 C80 C81 -97.5(6)
P5 Mo3 C80 C81 -27.9(9)
C86 Mo3 C80 C79 48.0(8)
C85 Mo3 C80 C79 -23.3(6)
C83 Mo3 C80 C79 -89.9(7)
C81 Mo3 C80 C79 -140.7(10)
C84 Mo3 C80 C79 -54.6(7)
C82 Mo3 C80 C79 -120.4(7)
P6 Mo3 C80 C79 121.8(6)
P5 Mo3 C80 C79 -168.6(5)
C79 C80 C81 C82 5(2)
Mo3 C80 C81 C82 -46.7(11)
C79 C80 C81 Mo3 51.2(11)
C86 Mo3 C81 C82 166.9(12)
C80 Mo3 C81 C82 145.8(10)
C85 Mo3 C81 C82 90.6(7)
C83 Mo3 C81 C82 23.9(6)
C79 Mo3 C81 C82 121.8(7)
C84 Mo3 C81 C82 54.2(7)
P6 Mo3 C81 C82 -131.9(6)
P5 Mo3 C81 C82 -51.0(7)
C86 Mo3 C81 C80 21.1(16)
C85 Mo3 C81 C80 -55.2(7)
C83 Mo3 C81 C80 -121.9(7)
C79 Mo3 C81 C80 -24.1(6)
C84 Mo3 C81 C80 -91.6(7)
C82 Mo3 C81 C80 -145.8(10)
P6 Mo3 C81 C80 82.3(6)
P5 Mo3 C81 C80 163.2(5)
C80 C81 C82 C83 -1.4(19)
Mo3 C81 C82 C83 -47.1(10)
C80 C81 C82 Mo3 45.7(11)
C86 Mo3 C82 C81 -163.2(16)
C80 Mo3 C82 C81 -20.9(6)
C85 Mo3 C82 C81 -87.4(7)
C83 Mo3 C82 C81 -140.7(10)
C79 Mo3 C82 C81 -51.7(7)
C84 Mo3 C82 C81 -118.4(7)
P6 Mo3 C82 C81 54.6(7)
P5 Mo3 C82 C81 133.7(6)
C86 Mo3 C82 C83 -22(2)
C80 Mo3 C82 C83 119.8(7)
C85 Mo3 C82 C83 53.4(7)
C81 Mo3 C82 C83 140.7(10)
C79 Mo3 C82 C83 89.0(7)
C84 Mo3 C82 C83 22.4(6)
P6 Mo3 C82 C83 -164.7(6)
P5 Mo3 C82 C83 -85.5(6)
C81 C82 C83 C84 -2.7(19)
Mo3 C82 C83 C84 -50.0(12)
C81 C82 C83 Mo3 47.3(10)
C86 Mo3 C83 C84 -44.9(9)
C80 Mo3 C83 C84 89.9(7)
C85 Mo3 C83 C84 23.1(7)
C81 Mo3 C83 C84 119.6(8)
C79 Mo3 C83 C84 53.4(7)
C82 Mo3 C83 C84 142.8(11)
P6 Mo3 C83 C84 169.6(5)
P5 Mo3 C83 C84 -124.5(7)
C86 Mo3 C83 C82 172.3(7)
C80 Mo3 C83 C82 -52.9(7)
C85 Mo3 C83 C82 -119.6(7)
C81 Mo3 C83 C82 -23.2(6)
C79 Mo3 C83 C82 -89.4(7)
C84 Mo3 C83 C82 -142.8(11)
P6 Mo3 C83 C82 26.8(10)
P5 Mo3 C83 C82 92.7(6)
C82 C83 C84 C85 4(2)
Mo3 C83 C84 C85 -45.7(11)
C82 C83 C84 Mo3 50.2(11)
C86 Mo3 C84 C83 146.2(7)
C80 Mo3 C84 C83 -88.3(7)
C85 Mo3 C84 C83 -142.3(11)
C81 Mo3 C84 C83 -52.6(7)
C79 Mo3 C84 C83 -119.8(8)
C82 Mo3 C84 C83 -22.6(7)
P6 Mo3 C84 C83 -122(3)
P5 Mo3 C84 C83 58.6(7)
C86 Mo3 C84 C85 -71.4(8)
C80 Mo3 C84 C85 54.0(7)
C83 Mo3 C84 C85 142.3(11)
C81 Mo3 C84 C85 89.7(7)
C79 Mo3 C84 C85 22.5(7)
C82 Mo3 C84 C85 119.7(8)
P6 Mo3 C84 C85 21(3)
P5 Mo3 C84 C85 -159.0(6)
C80 C79 C85 C84 4(2)
Mo3 C79 C85 C84 50.1(12)
C80 C79 C85 Mo3 -46.3(10)
C83 C84 C85 C79 -4(2)
Mo3 C84 C85 C79 -50.1(12)
C83 C84 C85 Mo3 46.1(11)
C86 Mo3 C85 C79 -105.6(7)
C80 Mo3 C85 C79 23.8(6)
C83 Mo3 C85 C79 120.1(8)
C81 Mo3 C85 C79 55.0(7)
C84 Mo3 C85 C79 142.6(11)
C82 Mo3 C85 C79 89.5(7)
P6 Mo3 C85 C79 -34.0(9)
P5 Mo3 C85 C79 174.0(5)
C86 Mo3 C85 C84 111.8(7)
C80 Mo3 C85 C84 -118.8(8)
C83 Mo3 C85 C84 -22.5(7)
C81 Mo3 C85 C84 -87.6(7)
C79 Mo3 C85 C84 -142.6(11)
C82 Mo3 C85 C84 -53.0(7)
P6 Mo3 C85 C84 -176.6(5)
P5 Mo3 C85 C84 31.4(9)
C80 Mo3 C86 C87 163(31)
C85 Mo3 C86 C87 -136(31)
C83 Mo3 C86 C87 -78(31)
C81 Mo3 C86 C87 148(30)
C79 Mo3 C86 C87 -171(31)
C84 Mo3 C86 C87 -102(31)
C82 Mo3 C86 C87 -61(32)
P6 Mo3 C86 C87 84(31)
P5 Mo3 C86 C87 3(31)
Mo3 C86 C87 C88 -48(33)
C86 C87 C88 C89 122(4)
C86 C87 C88 C90 -127(5)
C86 C87 C88 C91 -7(6)
C98 P5 C92 C93 159.1(9)
C104 P5 C92 C93 47.8(10)
Mo3 P5 C92 C93 -72.8(9)
C98 P5 C92 C97 -27.6(9)
C104 P5 C92 C97 -138.9(8)
Mo3 P5 C92 C97 100.5(8)
C97 C92 C93 C94 0.9(15)
P5 C92 C93 C94 174.3(7)
C92 C93 C94 C95 1.7(16)
C93 C94 C95 C96 -3.1(15)
C94 C95 C96 C97 2.0(16)
C95 C96 C97 C92 0.5(16)
C93 C92 C97 C96 -1.9(15)
P5 C92 C97 C96 -175.4(8)
C92 P5 C98 C99 97.9(9)
C104 P5 C98 C99 -153.5(8)
Mo3 P5 C98 C99 -31.5(10)
C92 P5 C98 C103 -76.5(10)
C104 P5 C98 C103 32.1(10)
Mo3 P5 C98 C103 154.1(8)
C103 C98 C99 C100 -1.2(17)
P5 C98 C99 C100 -175.9(8)
C98 C99 C100 C101 -0.5(17)
C99 C100 C101 C102 2.1(18)
C100 C101 C102 C103 -1.7(18)
C101 C102 C103 C98 -0.1(17)
C99 C98 C103 C102 1.6(16)
P5 C98 C103 C102 176.1(8)
C92 P5 C104 C105 -157.0(7)
C98 P5 C104 C105 95.3(8)
Mo3 P5 C104 C105 -30.7(8)
P5 C104 C105 P6 46.2(9)
C106 P6 C105 C104 -166.0(7)
C112 P6 C105 C104 86.8(8)
Mo3 P6 C105 C104 -39.5(8)
C112 P6 C106 C111 -96.0(10)
C105 P6 C106 C111 155.1(9)
Mo3 P6 C106 C111 34.8(11)
C112 P6 C106 C107 80.4(9)
C105 P6 C106 C107 -28.6(10)
Mo3 P6 C106 C107 -148.8(8)
C111 C106 C107 C108 1.2(16)
P6 C106 C107 C108 -175.3(8)
C106 C107 C108 C109 -2.6(19)
C107 C108 C109 C110 3(2)
C108 C109 C110 C111 -1.6(19)
C107 C106 C111 C110 -0.2(18)
P6 C106 C111 C110 176.3(9)
C109 C110 C111 C106 0.4(19)
C106 P6 C112 C117 -167.1(9)
C105 P6 C112 C117 -58.2(9)
Mo3 P6 C112 C117 61.9(9)
C106 P6 C112 C113 13.5(9)
C105 P6 C112 C113 122.5(8)
Mo3 P6 C112 C113 -117.5(7)
C117 C112 C113 C114 2.6(15)
P6 C112 C113 C114 -178.0(8)
C112 C113 C114 C115 0.9(16)
C113 C114 C115 C116 -2.6(16)
C114 C115 C116 C117 0.8(15)
C113 C112 C117 C116 -4.6(16)
P6 C112 C117 C116 176.0(8)
C115 C116 C117 C112 2.9(16)
C125 Mo4 P7 C131 52.8(8)
C121 Mo4 P7 C131 -77.6(8)
C118 Mo4 P7 C131 -162.1(10)
C124 Mo4 P7 C131 -6(2)
C119 Mo4 P7 C131 -140.0(8)
C123 Mo4 P7 C131 -22.7(9)
C120 Mo4 P7 C131 -111.6(8)
C122 Mo4 P7 C131 -45.6(8)
P8 Mo4 P7 C131 135.3(7)
C125 Mo4 P7 C143 -69.9(7)
C121 Mo4 P7 C143 159.7(8)
C118 Mo4 P7 C143 75.2(10)
C124 Mo4 P7 C143 -128(2)
C119 Mo4 P7 C143 97.3(8)
C123 Mo4 P7 C143 -145.4(8)
C120 Mo4 P7 C143 125.7(8)
C122 Mo4 P7 C143 -168.4(7)
P8 Mo4 P7 C143 12.6(7)
C125 Mo4 P7 C137 173.6(5)
C121 Mo4 P7 C137 43.2(5)
C118 Mo4 P7 C137 -41.3(9)
C124 Mo4 P7 C137 115(2)
C119 Mo4 P7 C137 -19.2(6)
C123 Mo4 P7 C137 98.1(6)
C120 Mo4 P7 C137 9.2(5)
C122 Mo4 P7 C137 75.2(5)
P8 Mo4 P7 C137 -103.9(4)
C125 Mo4 P8 C151 -44.0(7)
C121 Mo4 P8 C151 165.0(8)
C118 Mo4 P8 C151 78.9(7)
C124 Mo4 P8 C151 49.4(7)
C119 Mo4 P8 C151 116.1(7)
C123 Mo4 P8 C151 29.4(9)
C120 Mo4 P8 C151 146.1(7)
C122 Mo4 P8 C151 74(7)
P7 Mo4 P8 C151 -123.7(6)
C125 Mo4 P8 C144 76.6(8)
C121 Mo4 P8 C144 -74.4(9)
C118 Mo4 P8 C144 -160.5(8)
C124 Mo4 P8 C144 170.0(8)
C119 Mo4 P8 C144 -123.2(8)
C123 Mo4 P8 C144 150.0(9)
C120 Mo4 P8 C144 -93.3(8)
C122 Mo4 P8 C144 -165(7)
P7 Mo4 P8 C144 -3.1(7)
C125 Mo4 P8 C145 -166.8(8)
C121 Mo4 P8 C145 42.3(10)
C118 Mo4 P8 C145 -43.8(8)
C124 Mo4 P8 C145 -73.3(8)
C119 Mo4 P8 C145 -6.6(8)
C123 Mo4 P8 C145 -93.4(9)
C120 Mo4 P8 C145 23.4(8)
C122 Mo4 P8 C145 -48(7)
P7 Mo4 P8 C145 113.6(7)
C125 Mo4 C118 C124 -48.6(10)
C121 Mo4 C118 C124 88.2(9)
C119 Mo4 C118 C124 140.3(13)
C123 Mo4 C118 C124 23.6(8)
C120 Mo4 C118 C124 117.7(10)
C122 Mo4 C118 C124 53.0(9)
P8 Mo4 C118 C124 -126.7(9)
P7 Mo4 C118 C124 172.8(6)
C125 Mo4 C118 C119 171.1(8)
C121 Mo4 C118 C119 -52.1(8)
C124 Mo4 C118 C119 -140.3(13)
C123 Mo4 C118 C119 -116.6(9)
C120 Mo4 C118 C119 -22.6(8)
C122 Mo4 C118 C119 -87.2(8)
P8 Mo4 C118 C119 93.0(8)
P7 Mo4 C118 C119 32.6(13)
C124 C118 C119 C120 -2(2)
Mo4 C118 C119 C120 47.3(12)
C124 C118 C119 Mo4 -49.6(12)
C125 Mo4 C119 C120 -163.9(12)
C121 Mo4 C119 C120 -22.1(8)
C118 Mo4 C119 C120 -143.0(12)
C124 Mo4 C119 C120 -119.4(9)
C123 Mo4 C119 C120 -87.1(8)
C122 Mo4 C119 C120 -52.1(8)
P8 Mo4 C119 C120 129.9(8)
P7 Mo4 C119 C120 52.6(9)
C125 Mo4 C119 C118 -20.9(17)
C121 Mo4 C119 C118 120.9(9)
C124 Mo4 C119 C118 23.6(8)
C123 Mo4 C119 C118 55.9(8)
C120 Mo4 C119 C118 143.0(12)
C122 Mo4 C119 C118 90.8(8)
P8 Mo4 C119 C118 -87.1(8)
P7 Mo4 C119 C118 -164.4(6)
C118 C119 C120 C121 0(2)
Mo4 C119 C120 C121 46.6(14)
C118 C119 C120 Mo4 -46.8(12)
C125 Mo4 C120 C121 17(2)
C118 Mo4 C120 C121 -119.5(10)
C124 Mo4 C120 C121 -88.6(9)
C119 Mo4 C120 C121 -142.4(13)
C123 Mo4 C120 C121 -51.7(9)
C122 Mo4 C120 C121 -22.3(8)
P8 Mo4 C120 C121 160.8(8)
P7 Mo4 C120 C121 81.4(9)
C125 Mo4 C120 C119 159.7(14)
C121 Mo4 C120 C119 142.4(13)
C118 Mo4 C120 C119 22.9(8)
C124 Mo4 C120 C119 53.8(8)
C123 Mo4 C120 C119 90.6(8)
C122 Mo4 C120 C119 120.0(9)
P8 Mo4 C120 C119 -56.8(8)
P7 Mo4 C120 C119 -136.2(7)
C119 C120 C121 C122 5(3)
Mo4 C120 C121 C122 51.0(15)
C119 C120 C121 Mo4 -46.4(13)
C125 Mo4 C121 C120 -173.6(8)
C118 Mo4 C121 C120 54.7(9)
C124 Mo4 C121 C120 90.1(9)
C119 Mo4 C121 C120 23.4(8)
C123 Mo4 C121 C120 120.9(10)
C122 Mo4 C121 C120 143.1(14)
P8 Mo4 C121 C120 -31.7(13)
P7 Mo4 C121 C120 -99.8(9)
C125 Mo4 C121 C122 43.4(10)
C118 Mo4 C121 C122 -88.4(9)
C124 Mo4 C121 C122 -53.0(8)
C119 Mo4 C121 C122 -119.7(9)
C123 Mo4 C121 C122 -22.1(8)
C120 Mo4 C121 C122 -143.1(14)
P8 Mo4 C121 C122 -174.7(6)
P7 Mo4 C121 C122 117.1(8)
C120 C121 C122 C123 -5(3)
Mo4 C121 C122 C123 45.5(13)
C120 C121 C122 Mo4 -50.9(15)
C125 Mo4 C122 C123 69.9(9)
C121 Mo4 C122 C123 -143.0(13)
C118 Mo4 C122 C123 -52.6(9)
C124 Mo4 C122 C123 -22.6(8)
C119 Mo4 C122 C123 -89.9(8)
C120 Mo4 C122 C123 -121.1(9)
P8 Mo4 C122 C123 -48(8)
P7 Mo4 C122 C123 150.2(7)
C125 Mo4 C122 C121 -147.1(8)
C118 Mo4 C122 C121 90.4(9)
C124 Mo4 C122 C121 120.4(9)
C119 Mo4 C122 C121 53.1(9)
C123 Mo4 C122 C121 143.0(13)
C120 Mo4 C122 C121 21.9(8)
P8 Mo4 C122 C121 95(7)
P7 Mo4 C122 C121 -66.8(8)
C121 C122 C123 C124 2(2)
Mo4 C122 C123 C124 47.5(12)
C121 C122 C123 Mo4 -45.3(13)
C125 Mo4 C123 C122 -112.8(9)
C121 Mo4 C123 C122 22.3(8)
C118 Mo4 C123 C122 120.9(9)
C124 Mo4 C123 C122 143.7(13)
C119 Mo4 C123 C122 88.1(9)
C120 Mo4 C123 C122 51.4(8)
P8 Mo4 C123 C122 176.3(6)
P7 Mo4 C123 C122 -41.4(10)
C125 Mo4 C123 C124 103.6(8)
C121 Mo4 C123 C124 -121.4(9)
C118 Mo4 C123 C124 -22.7(8)
C119 Mo4 C123 C124 -55.6(8)
C120 Mo4 C123 C124 -92.3(8)
C122 Mo4 C123 C124 -143.7(13)
P8 Mo4 C123 C124 32.6(11)
P7 Mo4 C123 C124 175.0(6)
C119 C118 C124 C123 1(2)
Mo4 C118 C124 C123 -48.1(12)
C119 C118 C124 Mo4 49.3(12)
C122 C123 C124 C118 0(2)
Mo4 C123 C124 C118 48.3(13)
C122 C123 C124 Mo4 -48.4(13)
C125 Mo4 C124 C118 140.3(9)
C121 Mo4 C124 C118 -90.6(9)
C119 Mo4 C124 C118 -24.7(8)
C123 Mo4 C124 C118 -141.8(13)
C120 Mo4 C124 C118 -56.1(9)
C122 Mo4 C124 C118 -120.3(10)
P8 Mo4 C124 C118 58.3(9)
P7 Mo4 C124 C118 -162.5(15)
C125 Mo4 C124 C123 -77.9(9)
C121 Mo4 C124 C123 51.3(8)
C118 Mo4 C124 C123 141.8(13)
C119 Mo4 C124 C123 117.1(9)
C120 Mo4 C124 C123 85.7(8)
C122 Mo4 C124 C123 21.5(8)
P8 Mo4 C124 C123 -159.9(7)
P7 Mo4 C124 C123 -21(2)
C121 Mo4 C125 C126 137(18)
C118 Mo4 C125 C126 -105(18)
C124 Mo4 C125 C126 -130(18)
C119 Mo4 C125 C126 -90(18)
C123 Mo4 C125 C126 -166(18)
C120 Mo4 C125 C126 125(18)
C122 Mo4 C125 C126 161(18)
P8 Mo4 C125 C126 -22(18)
P7 Mo4 C125 C126 58(18)
Mo4 C125 C126 C127 49(48)
C125 C126 C127 C128 -40(36)
C125 C126 C127 C130 84(36)
C125 C126 C127 C129 -158(35)
C143 P7 C131 C132 151.1(18)
C137 P7 C131 C132 -99.7(18)
Mo4 P7 C131 C132 28(2)
C143 P7 C131 C136 -35.4(16)
C137 P7 C131 C136 73.8(15)
Mo4 P7 C131 C136 -158.8(12)
C136 C131 C132 C133 -7(3)
P7 C131 C132 C133 166.6(14)
C131 C132 C133 C134 5(3)
C132 C133 C134 C135 2(3)
C133 C134 C135 C136 -7(3)
C134 C135 C136 C131 5(3)
C132 C131 C136 C135 2(3)
P7 C131 C136 C135 -172.1(14)
C131 P7 C137 C138 27.6(8)
C143 P7 C137 C138 139.0(6)
Mo4 P7 C137 C138 -102.0(4)
C131 P7 C137 C142 -156.8(8)
C143 P7 C137 C142 -45.4(7)
Mo4 P7 C137 C142 73.6(5)
C142 C137 C138 C139 0.0
P7 C137 C138 C139 175.6(6)
C137 C138 C139 C140 0.0
C138 C139 C140 C141 0.0
C139 C140 C141 C142 0.0
C140 C141 C142 C137 0.0
C138 C137 C142 C141 0.0
P7 C137 C142 C141 -175.5(6)
C131 P7 C143 C144 -155.1(17)
C137 P7 C143 C144 97.4(16)
Mo4 P7 C143 C144 -25.7(18)
P7 C143 C144 P8 25(2)
C151 P8 C144 C143 118.6(17)
C145 P8 C144 C143 -134.8(17)
Mo4 P8 C144 C143 -11.2(19)
C151 P8 C145 C150 -31.5(19)
C144 P8 C145 C150 -138.8(17)
Mo4 P8 C145 C150 100.1(18)
C151 P8 C145 C146 169.0(15)
C144 P8 C145 C146 61.7(17)
Mo4 P8 C145 C146 -59.4(17)
C150 C145 C146 C147 1(3)
P8 C145 C146 C147 160.2(16)
C145 C146 C147 C148 12(3)
C146 C147 C148 C149 -10(3)
C147 C148 C149 C150 -3(3)
C146 C145 C150 C149 -15(3)
P8 C145 C150 C149 -173.9(13)
C148 C149 C150 C145 17(3)
C144 P8 C151 C152 33.6(18)
C145 P8 C151 C152 -73.5(17)
Mo4 P8 C151 C152 158.0(13)
C144 P8 C151 C156 -149.2(15)
C145 P8 C151 C156 103.7(16)
Mo4 P8 C151 C156 -24.8(17)
C156 C151 C152 C153 0(3)
P8 C151 C152 C153 177.4(12)
C151 C152 C153 C154 1(3)
C152 C153 C154 C155 -1(3)
C153 C154 C155 C156 0(2)
C152 C151 C156 C155 -1(3)
P8 C151 C156 C155 -178.6(12)
C154 C155 C156 C151 1(3)
